data_1513723
loop_
_publ_author_name
'Hartlieb, Karel J.'
'Blackburn, Anthea K.'
'Schneebeli, Severin T.'
'Forgan, Ross S.'
'Sarjeant, Amy A.'
'Stern, Charlotte L.'
'Cao, Dennis'
'Stoddart, J. Fraser'

_publ_section_title
;
 Topological isomerism in a chiral handcuff catenane
;
_journal_issue 1
_journal_name_full 'Chemical Science'
_journal_page_first 90
_journal_paper_doi 10.1039/c3sc52106k
_journal_volume 5
_journal_year 2014
_chemical_formula_moiety '8(F6 P), C66 H58 N8, 6.86(C2 H3 N)'
_chemical_formula_sum 'C79.72 H78.59 F48 N14.86 P8'
_chemical_formula_weight 2404.70
_chemical_name_systematic
;
?
;
_space_group_crystal_system triclinic
_space_group_IT_number 2
_space_group_name_Hall '-P 1'
_space_group_name_H-M_alt 'P -1'
_symmetry_space_group_name_Hall '-P 1'
_symmetry_space_group_name_H-M 'P -1'
_atom_sites_solution_hydrogens geom
_atom_sites_solution_primary dual
_atom_sites_solution_secondary difmap
_audit_creation_date 2012-05-30
_audit_creation_method
;
Olex2 1.2
(compiled May 9 2012 12:37:22, GUI svn.r4230)
;
_cell_angle_alpha 71.154(2)
_cell_angle_beta 78.075(2)
_cell_angle_gamma 73.175(2)
_cell_formula_units_Z 4
_cell_length_a 16.6223(5)
_cell_length_b 22.9236(6)
_cell_length_c 29.6344(8)
_cell_measurement_reflns_used 9980
_cell_measurement_temperature 100(2)
_cell_measurement_theta_max 62.75
_cell_measurement_theta_min 3.18
_cell_volume 10149.1(5)
_computing_cell_refinement 'SAINT V7.23A (Bruker, 2005)'
_computing_data_collection 'APEX2 V2.1-4 (Bruker, 2007)'
_computing_data_reduction 'Bruker SAINT'
_computing_molecular_graphics
;
O. V. Dolomanov, L. J. Bourhis, R. J. Gildea, J. A. K. Howard and H. Puschmann,
OLEX2: a complete structure solution, refinement and analysis program.
J. Appl. Cryst. (2009). 42, 339-341.
;
_computing_publication_material
;
O. V. Dolomanov, L. J. Bourhis, R. J. Gildea, J. A. K. Howard and H. Puschmann,
OLEX2: a complete structure solution, refinement and analysis program.
J. Appl. Cryst. (2009). 42, 339-341.
;
_computing_structure_refinement
;
XL, G.M. Sheldrick, Acta Cryst.
(2008). A64, 112-122
;
_computing_structure_solution
;
XM, G.M. Sheldrick, Acta Cryst.
(2008). A64, 112-122
;
_diffrn_ambient_temperature 100.01
_diffrn_detector_area_resol_mean 8
_diffrn_measured_fraction_theta_full 0.994
_diffrn_measured_fraction_theta_max 0.994
_diffrn_measurement_device_type 'Bruker Kappa APEX CCD area detector'
_diffrn_measurement_method '\w and \f scans'
_diffrn_radiation_monochromator 'MX optics'
_diffrn_radiation_type CuK\a
_diffrn_radiation_wavelength 1.54178
_diffrn_reflns_av_R_equivalents 0.0913
_diffrn_reflns_av_unetI/netI 0.0943
_diffrn_reflns_limit_h_max 8
_diffrn_reflns_limit_h_min -17
_diffrn_reflns_limit_k_max 24
_diffrn_reflns_limit_k_min -24
_diffrn_reflns_limit_l_max 31
_diffrn_reflns_limit_l_min -31
_diffrn_reflns_number 59810
_diffrn_reflns_theta_full 54.24
_diffrn_reflns_theta_max 54.24
_diffrn_reflns_theta_min 1.59
_diffrn_source microsource
_diffrn_standards_number 0
_exptl_absorpt_coefficient_mu 2.551
_exptl_absorpt_correction_T_max 0.7529
_exptl_absorpt_correction_T_min 0.5885
_exptl_absorpt_correction_type multi-scan
_exptl_absorpt_process_details
;
SADABS-2008/1 (Bruker,2008) was used for absorption correction.
wR2(int) was 0.1358 before and 0.0521 after correction.
The Ratio of minimum to maximum transmission is 0.7816.
The \l/2 correction factor is 0.0015.
;
_exptl_crystal_colour colourless
_exptl_crystal_density_diffrn 1.574
_exptl_crystal_density_method 'not measured'
_exptl_crystal_description needle
_exptl_crystal_F_000 4852
_exptl_crystal_size_max 0.269
_exptl_crystal_size_mid 0.055
_exptl_crystal_size_min 0.04
_refine_diff_density_max 1.279
_refine_diff_density_min -0.606
_refine_diff_density_rms 0.106
_refine_ls_extinction_method none
_refine_ls_goodness_of_fit_ref 1.022
_refine_ls_hydrogen_treatment constr
_refine_ls_matrix_type full
_refine_ls_number_parameters 2908
_refine_ls_number_reflns 24665
_refine_ls_number_restraints 1223
_refine_ls_restrained_S_all 1.008
_refine_ls_R_factor_all 0.1562
_refine_ls_R_factor_gt 0.0983
_refine_ls_shift/su_max 0.001
_refine_ls_shift/su_mean 0.000
_refine_ls_structure_factor_coef Fsqd
_refine_ls_weighting_details 'calc w=1/[\s^2^(Fo^2^)+(0.1660P)^2^+36.6454P] where P=(Fo^2^+2Fc^2^)/3'
_refine_ls_weighting_scheme calc
_refine_ls_wR_factor_gt 0.2597
_refine_ls_wR_factor_ref 0.3027
_reflns_number_gt 14699
_reflns_number_total 24665
_reflns_threshold_expression >2sigma(I)
_cod_data_source_file c3sc52106k.txt
_cod_data_source_block n1810
_cod_database_code 1513723
_refinement_special_details
'Disordered PF6 anions were subjected to SADI restraints to effect an equivalent coordination environment around the P atom. Disordered and partially occupied acetonitrile solvent molecules were refined with SADI restraints to keep affected bonds equivalent. A global rigid bond (DELU) restraint was applied, and various SIMU restraints were applied to disordered PF6 and ACN molecules. C24T C24S, N9S N9T C17T C18T C17S C18S, and N14S C27S C28S, were respectively refined with group displacement parameters. SOFs were allowed to refine freely, but were fixed (for the multiply-disordered PF6 and partially occupied ACN) during the final refinement stages.'

loop_
_space_group_symop_id
_space_group_symop_operation_xyz
1 'x, y, z'
2 '-x, -y, -z'

loop_
_atom_site_label
_atom_site_type_symbol
_atom_site_fract_x
_atom_site_fract_y
_atom_site_fract_z
_atom_site_U_iso_or_equiv
_atom_site_adp_type
_atom_site_occupancy
_atom_site_symmetry_multiplicity
_atom_site_calc_flag
_atom_site_refinement_flags
_atom_site_disorder_assembly
_atom_site_disorder_group
P1 P 1.27873(15) 0.05352(11) -0.01349(8) 0.0380(6) Uani 1 1 d U . .
F1 F 1.3313(4) 0.1065(2) -0.02390(19) 0.0541(14) Uani 1 1 d U . .
F2 F 1.3527(3) 0.0024(2) 0.01448(18) 0.0474(13) Uani 1 1 d U . .
F3 F 1.2288(4) 0.0009(3) -0.0039(2) 0.0655(16) Uani 1 1 d U . .
F4 F 1.2062(4) 0.1058(3) -0.0423(2) 0.078(2) Uani 1 1 d U . .
F5 F 1.3265(4) 0.0371(2) -0.06281(18) 0.0542(14) Uani 1 1 d U . .
F6 F 1.2323(3) 0.0705(3) 0.03495(18) 0.0512(13) Uani 1 1 d U . .
P2 P 0.94085(16) -0.25467(12) 0.30463(9) 0.0423(6) Uani 1 1 d U . .
F7 F 0.8997(4) -0.2014(3) 0.3323(2) 0.0682(17) Uani 1 1 d U . .
F8 F 0.9714(4) -0.3042(3) 0.3532(2) 0.0758(18) Uani 1 1 d U . .
F9 F 0.9817(4) -0.3075(3) 0.2771(2) 0.0651(16) Uani 1 1 d U . .
F10 F 0.9091(4) -0.2053(3) 0.2562(2) 0.0629(15) Uani 1 1 d U . .
F11 F 1.0278(3) -0.2337(3) 0.2928(2) 0.0602(15) Uani 1 1 d U . .
F12 F 0.8534(4) -0.2750(3) 0.3175(2) 0.0607(15) Uani 1 1 d U . .
P3 P 1.36875(15) -0.22149(11) 0.09487(11) 0.0478(7) Uani 1 1 d U . .
F13 F 1.2688(3) -0.2029(2) 0.1002(2) 0.0553(14) Uani 1 1 d U . .
F14 F 1.3680(3) -0.2945(2) 0.1147(2) 0.0581(15) Uani 1 1 d U . .
F15 F 1.4701(4) -0.2395(3) 0.0889(3) 0.093(2) Uani 1 1 d U . .
F16 F 1.3717(4) -0.1492(3) 0.0739(3) 0.094(2) Uani 1 1 d U . .
F17 F 1.3667(5) -0.2189(4) 0.1479(3) 0.098(2) Uani 1 1 d U . .
F18 F 1.3693(4) -0.2235(3) 0.0412(2) 0.0859(19) Uani 1 1 d U . .
P4 P 0.73889(18) 0.59912(12) 0.25082(9) 0.0488(7) Uani 1 1 d U . .
F19 F 0.6889(4) 0.6505(3) 0.20810(19) 0.0565(14) Uani 1 1 d U . .
F20 F 0.7123(4) 0.5439(3) 0.2402(2) 0.0602(15) Uani 1 1 d U . .
F21 F 0.7895(4) 0.5478(3) 0.29379(19) 0.0605(15) Uani 1 1 d U . .
F22 F 0.7656(4) 0.6541(3) 0.2622(2) 0.0608(15) Uani 1 1 d U . .
F23 F 0.6551(4) 0.6083(3) 0.28853(19) 0.0561(14) Uani 1 1 d U . .
F24 F 0.8229(4) 0.5901(3) 0.2136(2) 0.0613(15) Uani 1 1 d U . .
P5 P 1.17313(17) 0.41072(12) 0.01106(9) 0.0497(7) Uani 1 1 d U . .
F25 F 1.1778(4) 0.4826(3) -0.0156(2) 0.0660(16) Uani 1 1 d U . .
F26 F 1.1417(4) 0.4069(3) -0.0355(2) 0.0744(17) Uani 1 1 d U . .
F27 F 1.1685(3) 0.3388(2) 0.03765(19) 0.0557(14) Uani 1 1 d U . .
F28 F 1.2022(5) 0.4127(3) 0.0571(2) 0.0730(17) Uani 1 1 d U . .
F29 F 1.0768(4) 0.4347(3) 0.0312(3) 0.091(2) Uani 1 1 d U . .
F30 F 1.2684(3) 0.3869(2) -0.01043(19) 0.0495(13) Uani 1 1 d U . .
P6 P 0.81498(18) 0.27871(13) 0.09517(12) 0.0608(8) Uani 1 1 d U . .
F31 F 0.8474(8) 0.2445(4) 0.0545(4) 0.166(4) Uani 1 1 d U . .
F32 F 0.8109(6) 0.2144(3) 0.1342(4) 0.129(3) Uani 1 1 d U . .
F33 F 0.7873(8) 0.3134(4) 0.1348(3) 0.158(4) Uani 1 1 d U . .
F34 F 0.8166(4) 0.3447(3) 0.0561(2) 0.0674(16) Uani 1 1 d U . .
F35 F 0.7232(5) 0.2892(5) 0.0851(5) 0.192(5) Uani 1 1 d U . .
F36 F 0.9073(5) 0.2678(4) 0.1029(3) 0.106(2) Uani 1 1 d U . .
P7 P 1.23746(19) 0.48090(13) 0.16040(11) 0.0599(8) Uani 1 1 d U . .
F37 F 1.3173(6) 0.4264(3) 0.1628(3) 0.114(3) Uani 1 1 d U . .
F38 F 1.2165(6) 0.4580(4) 0.2175(3) 0.110(3) Uani 1 1 d U . .
F39 F 1.1550(4) 0.5377(4) 0.1584(3) 0.112(3) Uani 1 1 d U . .
F40 F 1.2559(5) 0.5051(3) 0.1046(2) 0.089(2) Uani 1 1 d U . .
F41 F 1.1827(6) 0.4376(4) 0.1559(3) 0.115(3) Uani 1 1 d U . .
F42 F 1.2908(4) 0.5257(3) 0.1653(3) 0.0752(18) Uani 1 1 d U . .
P8 P 1.30758(18) 0.13499(15) 0.21462(10) 0.0603(8) Uani 1 1 d U . .
F43 F 1.3618(4) 0.0926(3) 0.2581(2) 0.0807(19) Uani 1 1 d U . .
F44 F 1.2230(3) 0.1377(3) 0.25194(19) 0.0555(14) Uani 1 1 d U . .
F45 F 1.2526(4) 0.1777(3) 0.1719(2) 0.0653(16) Uani 1 1 d U . .
F46 F 1.3916(4) 0.1314(4) 0.1778(2) 0.088(2) Uani 1 1 d U . .
F47 F 1.2943(4) 0.0721(3) 0.2068(2) 0.0810(18) Uani 1 1 d U . .
F48 F 1.3191(4) 0.1981(3) 0.2228(2) 0.0719(16) Uani 1 1 d U . .
P9 P 1.0313(2) 0.05367(14) 0.39720(12) 0.0721(9) Uani 1 1 d U . .
F49 F 1.0328(6) 0.0250(4) 0.4520(3) 0.118(3) Uani 1 1 d U . .
F50 F 0.9496(5) 0.1079(3) 0.4057(4) 0.121(3) Uani 1 1 d U . .
F51 F 1.0169(11) 0.0702(10) 0.3479(4) 0.258(7) Uani 1 1 d U . .
F52 F 1.1088(9) -0.0002(4) 0.3948(6) 0.237(6) Uani 1 1 d U . .
F53 F 0.9592(8) 0.0113(5) 0.4119(4) 0.161(4) Uani 1 1 d U . .
F54 F 1.0859(5) 0.0977(3) 0.3925(4) 0.151(4) Uani 1 1 d U . .
P10 P 1.0137(3) 0.33895(14) 0.46583(10) 0.0698(9) Uani 1 1 d U . .
F55 F 1.0449(6) 0.2673(3) 0.4659(3) 0.105(3) Uani 1 1 d U . .
F56 F 0.9828(5) 0.3203(3) 0.5212(2) 0.0740(18) Uani 1 1 d U . .
F57 F 0.9822(6) 0.4112(3) 0.4651(2) 0.111(3) Uani 1 1 d U . .
F58 F 1.0417(7) 0.3584(3) 0.4093(2) 0.119(3) Uani 1 1 d U . .
F59 F 0.9215(6) 0.3395(5) 0.4562(3) 0.125(3) Uani 1 1 d U . .
F60 F 1.1041(6) 0.3372(5) 0.4753(3) 0.117(3) Uani 1 1 d U . .
P11 P 0.9100(2) 0.00463(15) 0.15938(13) 0.0723(9) Uani 1 1 d U . .
F61 F 0.9778(6) -0.0590(4) 0.1597(5) 0.171(4) Uani 1 1 d U . .
F62 F 0.8974(5) -0.0145(5) 0.2170(3) 0.122(3) Uani 1 1 d U . .
F63 F 0.8414(5) 0.0676(3) 0.1631(3) 0.110(3) Uani 1 1 d U . .
F64 F 0.9209(7) 0.0298(7) 0.1043(3) 0.186(5) Uani 1 1 d U . .
F65 F 0.8368(5) -0.0255(4) 0.1608(4) 0.137(3) Uani 1 1 d U . .
F66 F 0.9855(5) 0.0346(4) 0.1596(3) 0.093(2) Uani 1 1 d U . .
P12 P 0.3967(2) 0.31289(15) 0.31805(12) 0.0659(8) Uani 1 1 d U . .
F67 F 0.4511(5) 0.3039(3) 0.3597(3) 0.091(2) Uani 1 1 d U . .
F68 F 0.3761(4) 0.3868(3) 0.3101(3) 0.0741(18) Uani 1 1 d U . .
F69 F 0.3458(4) 0.3208(3) 0.2756(2) 0.0770(18) Uani 1 1 d U . .
F70 F 0.4152(5) 0.2386(3) 0.3286(3) 0.092(2) Uani 1 1 d U . .
F71 F 0.3133(5) 0.3108(3) 0.3556(2) 0.0852(19) Uani 1 1 d U . .
F72 F 0.4797(4) 0.3155(3) 0.2812(3) 0.0818(19) Uani 1 1 d U . .
P13 P 0.7117(2) 0.16727(17) 0.33797(14) 0.0784(10) Uani 1 1 d U . .
F73 F 0.8042(4) 0.1784(3) 0.3330(3) 0.097(2) Uani 1 1 d U . .
F74 F 0.6726(5) 0.2410(4) 0.3307(3) 0.111(3) Uani 1 1 d U . .
F75 F 0.6208(4) 0.1554(4) 0.3425(3) 0.096(2) Uani 1 1 d U . .
F76 F 0.7527(5) 0.0946(3) 0.3417(3) 0.095(2) Uani 1 1 d U . .
F77 F 0.7053(5) 0.1557(4) 0.3928(3) 0.115(3) Uani 1 1 d U . .
F78 F 0.7230(4) 0.1811(4) 0.2802(3) 0.092(2) Uani 1 1 d U . .
P14 P 0.7085(2) -0.1163(2) 0.43967(11) 0.0798(10) Uani 1 1 d U . .
F79 F 0.7128(8) -0.0574(5) 0.3986(4) 0.160(4) Uani 1 1 d U . .
F80 F 0.6278(4) -0.1242(4) 0.4231(3) 0.090(2) Uani 1 1 d U . .
F81 F 0.7158(7) -0.1856(5) 0.4780(4) 0.142(3) Uani 1 1 d U . .
F82 F 0.7932(5) -0.1136(5) 0.4567(2) 0.119(3) Uani 1 1 d U . .
F83 F 0.6577(6) -0.0901(5) 0.4800(3) 0.139(3) Uani 1 1 d U . .
F84 F 0.7675(5) -0.1550(6) 0.4047(4) 0.138(3) Uani 1 1 d U . .
P15 P 0.5521(4) 0.2823(5) 0.5003(2) 0.111(3) Uani 0.50 1 d PU . .
F85 F 0.6333(10) 0.3072(9) 0.4841(5) 0.109(5) Uani 0.50 1 d PU . .
F86 F 0.5130(11) 0.3419(12) 0.4617(6) 0.175(8) Uani 0.50 1 d PU . .
F87 F 0.4782(14) 0.2408(16) 0.5120(7) 0.207(9) Uani 0.50 1 d PU . .
F88 F 0.5822(12) 0.2162(8) 0.5387(5) 0.124(5) Uani 0.50 1 d PU . .
F89 F 0.5194(14) 0.3169(9) 0.5405(6) 0.156(7) Uani 0.50 1 d PU . .
F90 F 0.5866(11) 0.2422(11) 0.4604(6) 0.134(5) Uani 0.50 1 d PU . .
P16 P 0.6483(4) 0.5517(3) 0.5333(2) 0.0808(19) Uani 0.50 1 d PDU . .
F91 F 0.6220(12) 0.6215(7) 0.5013(7) 0.156(7) Uani 0.50 1 d PDU . .
F92 F 0.6345(11) 0.5323(9) 0.4893(5) 0.132(5) Uani 0.50 1 d PDU . .
F93 F 0.6728(14) 0.4821(7) 0.5629(7) 0.172(8) Uani 0.50 1 d PDU . .
F94 F 0.6645(11) 0.5744(9) 0.5733(6) 0.143(6) Uani 0.50 1 d PDU . .
F95 F 0.5545(9) 0.5504(14) 0.5527(6) 0.191(9) Uani 0.50 1 d PDU . .
F96 F 0.7413(7) 0.5530(8) 0.5133(4) 0.112(5) Uani 0.50 1 d PDU . .
P17 P 0.6534(6) 0.2687(5) 0.6745(3) 0.055(2) Uani 0.27 1 d PDU A 1
F97 F 0.6863(13) 0.3137(10) 0.6263(9) 0.106(9) Uani 0.27 1 d PDU A 1
F98 F 0.6495(17) 0.2231(10) 0.6451(9) 0.099(9) Uani 0.27 1 d PDU A 1
F99 F 0.6231(13) 0.2185(14) 0.7219(7) 0.110(10) Uani 0.27 1 d PDU A 1
F100 F 0.6558(14) 0.3119(16) 0.7055(13) 0.145(11) Uani 0.27 1 d PDU A 1
F101 F 0.5578(9) 0.3042(10) 0.6675(8) 0.065(5) Uani 0.27 1 d PDU A 1
F102 F 0.7494(11) 0.2315(12) 0.6830(10) 0.078(7) Uani 0.27 1 d PDU A 1
P18 P 1.2798(8) -0.1897(6) 0.2781(5) 0.104(3) Uani 0.36 1 d PDU B 2
F103 F 1.3364(15) -0.1476(12) 0.2443(9) 0.142(7) Uani 0.36 1 d PDU B 2
F104 F 1.3269(14) -0.2471(11) 0.2581(9) 0.116(5) Uani 0.36 1 d PDU B 2
F105 F 1.2226(13) -0.2331(10) 0.3144(9) 0.097(5) Uani 0.36 1 d PDU B 2
F106 F 1.2299(13) -0.1360(10) 0.3018(8) 0.109(5) Uani 0.36 1 d PDU B 2
F107 F 1.2122(13) -0.1676(11) 0.2428(8) 0.120(5) Uani 0.36 1 d PDU B 2
F108 F 1.3415(15) -0.2139(12) 0.3170(8) 0.112(5) Uani 0.36 1 d PDU B 2
P19 P 1.3036(7) -0.2179(6) 0.3075(5) 0.087(3) Uani 0.37 1 d PDU C 3
F109 F 1.3472(13) -0.1668(10) 0.2699(7) 0.099(5) Uani 0.37 1 d PDU C 3
F110 F 1.3635(12) -0.2699(10) 0.2827(8) 0.092(5) Uani 0.37 1 d PDU C 3
F111 F 1.2679(13) -0.2730(9) 0.3479(7) 0.096(5) Uani 0.37 1 d PDU C 3
F112 F 1.2464(11) -0.1652(8) 0.3323(7) 0.087(5) Uani 0.37 1 d PDU C 3
F113 F 1.2337(12) -0.2083(10) 0.2754(8) 0.097(4) Uani 0.37 1 d PDU C 3
F114 F 1.3748(12) -0.2308(11) 0.3409(8) 0.093(5) Uani 0.37 1 d PDU C 3
N1 N 0.6734(5) -0.0772(4) 0.3034(3) 0.0473(18) Uani 1 1 d U . .
N2 N 0.4939(4) -0.1409(3) 0.1604(3) 0.0356(16) Uani 1 1 d U . .
N3 N 1.0368(5) -0.4735(4) 0.4087(3) 0.0517(19) Uani 1 1 d U . .
N4 N 0.3887(4) 0.1805(3) 0.0370(2) 0.0329(16) Uani 1 1 d U . .
N5 N 1.1964(5) -0.3097(4) 0.1970(3) 0.0491(19) Uani 1 1 d U . .
N6 N 0.6341(5) -0.2804(4) 0.3828(3) 0.0459(18) Uani 1 1 d U . .
N8 N 0.7823(4) -0.1821(3) 0.1523(2) 0.0346(16) Uani 1 1 d U . .
N18 N 0.5408(6) 0.2462(4) 0.1927(3) 0.056(2) Uani 1 1 d U . .
C1 C 0.7337(6) -0.0447(5) 0.2834(4) 0.054(2) Uani 1 1 d U . .
H1 H 0.7918 -0.0665 0.2816 0.065 Uiso 1 1 calc R . .
C2 C 0.7107(7) 0.0201(5) 0.2657(4) 0.059(3) Uani 1 1 d U . .
H2 H 0.7534 0.0431 0.2527 0.071 Uiso 1 1 calc R . .
C3 C 0.6277(6) 0.0521(5) 0.2666(3) 0.047(2) Uani 1 1 d U . .
C4 C 0.5671(7) 0.0163(5) 0.2885(4) 0.051(2) Uani 1 1 d U . .
H4 H 0.5086 0.0371 0.2906 0.061 Uiso 1 1 calc R . .
C5 C 0.5914(6) -0.0481(5) 0.3067(4) 0.052(2) Uani 1 1 d U . .
H5 H 0.5501 -0.0721 0.3215 0.062 Uiso 1 1 calc R . .
C6 C 0.5986(7) 0.1222(5) 0.2427(4) 0.052(2) Uani 1 1 d U . .
C7 C 0.6494(7) 0.1523(5) 0.2034(4) 0.060(3) Uani 1 1 d U . .
H7 H 0.7045 0.1300 0.1934 0.072 Uiso 1 1 calc R . .
C8 C 0.6180(8) 0.2145(6) 0.1797(4) 0.065(3) Uani 1 1 d U . .
H8 H 0.6523 0.2355 0.1532 0.078 Uiso 1 1 calc R . .
C9 C 0.4930(8) 0.2186(5) 0.2307(4) 0.061(3) Uani 1 1 d U . .
H9 H 0.4387 0.2424 0.2404 0.073 Uiso 1 1 calc R . .
C10 C 0.5199(7) 0.1571(5) 0.2561(4) 0.062(3) Uani 1 1 d U . .
H10 H 0.4844 0.1381 0.2831 0.074 Uiso 1 1 calc R . .
C11 C 0.5070(8) 0.3099(5) 0.1606(4) 0.066(3) Uani 1 1 d U . .
H11A H 0.5531 0.3323 0.1464 0.079 Uiso 1 1 calc R . .
H11B H 0.4628 0.3356 0.1791 0.079 Uiso 1 1 calc R . .
C12 C 0.4702(7) 0.3020(5) 0.1215(4) 0.055(2) Uani 1 1 d U . .
C13 C 0.5224(7) 0.2929(5) 0.0784(4) 0.056(2) Uani 1 1 d U . .
H13 H 0.5793 0.2967 0.0727 0.067 Uiso 1 1 calc R . .
C14 C 0.4908(6) 0.2786(4) 0.0455(4) 0.047(2) Uani 1 1 d U . .
H14 H 0.5263 0.2726 0.0170 0.057 Uiso 1 1 calc R . .
C15 C 0.4085(6) 0.2727(4) 0.0525(3) 0.039(2) Uani 1 1 d U . .
C16 C 0.3565(7) 0.2847(4) 0.0934(4) 0.049(2) Uani 1 1 d U . .
H16 H 0.2989 0.2830 0.0976 0.059 Uiso 1 1 calc R . .
C17 C 0.3851(7) 0.2987(4) 0.1275(4) 0.051(2) Uani 1 1 d U . .
H17 H 0.3480 0.3063 0.1551 0.061 Uiso 1 1 calc R . .
C18 C 0.3759(6) 0.2514(4) 0.0184(3) 0.043(2) Uani 1 1 d U . .
H18A H 0.4072 0.2631 -0.0142 0.051 Uiso 1 1 calc R . .
H18B H 0.3150 0.2720 0.0165 0.051 Uiso 1 1 calc R . .
C19 C 0.4626(5) 0.1426(4) 0.0247(3) 0.035(2) Uani 1 1 d U . .
H19 H 0.5034 0.1605 0.0009 0.042 Uiso 1 1 calc R . .
C20 C 0.4802(5) 0.0784(4) 0.0461(3) 0.0332(19) Uani 1 1 d U . .
H20 H 0.5322 0.0518 0.0366 0.040 Uiso 1 1 calc R . .
C21 C 0.4214(5) 0.0527(4) 0.0816(3) 0.0299(18) Uani 1 1 d U . .
C22 C 0.3436(5) 0.0925(4) 0.0928(3) 0.0336(19) Uani 1 1 d U . .
H22 H 0.3015 0.0757 0.1163 0.040 Uiso 1 1 calc R . .
C23 C 0.3290(5) 0.1557(4) 0.0698(3) 0.0331(19) Uani 1 1 d U . .
H23 H 0.2759 0.1829 0.0770 0.040 Uiso 1 1 calc R . .
C24 C 0.4409(5) -0.0160(4) 0.1082(3) 0.0328(18) Uani 1 1 d U . .
C25 C 0.4888(5) -0.0620(4) 0.0855(3) 0.035(2) Uani 1 1 d U . .
H25 H 0.5050 -0.0506 0.0518 0.042 Uiso 1 1 calc R . .
C26 C 0.5121(6) -0.1241(4) 0.1127(3) 0.040(2) Uani 1 1 d U . .
H26 H 0.5419 -0.1558 0.0970 0.047 Uiso 1 1 calc R . .
C27 C 0.4458(6) -0.0967(5) 0.1828(3) 0.049(2) Uani 1 1 d U . .
H27 H 0.4305 -0.1092 0.2166 0.058 Uiso 1 1 calc R . .
C28 C 0.4191(6) -0.0346(5) 0.1573(3) 0.048(2) Uani 1 1 d U . .
H28 H 0.3855 -0.0043 0.1735 0.057 Uiso 1 1 calc R . .
C29 C 0.5310(6) -0.2059(4) 0.1904(3) 0.039(2) Uani 1 1 d U . .
H29A H 0.5678 -0.2319 0.1696 0.047 Uiso 1 1 calc R . .
H29B H 0.4851 -0.2270 0.2087 0.047 Uiso 1 1 calc R . .
C30 C 0.5820(6) -0.2004(4) 0.2247(3) 0.0355(19) Uani 1 1 d U . .
C31 C 0.5556(6) -0.2162(4) 0.2737(3) 0.041(2) Uani 1 1 d U . .
H31 H 0.5095 -0.2361 0.2852 0.049 Uiso 1 1 calc R . .
C32 C 0.5933(6) -0.2045(4) 0.3072(3) 0.044(2) Uani 1 1 d U . .
C33 C 0.6581(6) -0.1735(4) 0.2895(3) 0.043(2) Uani 1 1 d U . .
C34 C 0.6880(6) -0.1603(4) 0.2411(3) 0.040(2) Uani 1 1 d U . .
H34 H 0.7349 -0.1413 0.2297 0.048 Uiso 1 1 calc R . .
C35 C 0.6520(6) -0.1738(4) 0.2083(3) 0.0356(19) Uani 1 1 d U . .
C36 C 0.6953(7) -0.1478(5) 0.3195(4) 0.054(2) Uani 1 1 d U . .
H36A H 0.6727 -0.1626 0.3538 0.065 Uiso 1 1 calc R . .
H36B H 0.7576 -0.1640 0.3164 0.065 Uiso 1 1 calc R . .
C37 C 0.5637(7) -0.2274(5) 0.3606(3) 0.055(2) Uani 1 1 d U . .
H37A H 0.5508 -0.1923 0.3755 0.066 Uiso 1 1 calc R . .
H37B H 0.5118 -0.2428 0.3655 0.066 Uiso 1 1 calc R . .
C38 C 0.6800(7) -0.2736(5) 0.4121(3) 0.050(2) Uani 1 1 d U . .
H38 H 0.6602 -0.2389 0.4256 0.060 Uiso 1 1 calc R . .
C39 C 0.7555(6) -0.3163(4) 0.4229(3) 0.045(2) Uani 1 1 d U . .
H39 H 0.7884 -0.3098 0.4427 0.054 Uiso 1 1 calc R . .
C40 C 0.7843(6) -0.3685(4) 0.4054(3) 0.040(2) Uani 1 1 d U . .
C41 C 0.7293(6) -0.3771(4) 0.3796(3) 0.043(2) Uani 1 1 d U . .
H41 H 0.7427 -0.4149 0.3700 0.051 Uiso 1 1 calc R . .
C42 C 0.6574(6) -0.3325(5) 0.3680(3) 0.048(2) Uani 1 1 d U . .
H42 H 0.6228 -0.3385 0.3488 0.057 Uiso 1 1 calc R . .
C43 C 0.8690(6) -0.4087(4) 0.4097(3) 0.041(2) Uani 1 1 d U . .
C44 C 0.9180(7) -0.4109(5) 0.4424(3) 0.053(2) Uani 1 1 d U . .
H44 H 0.8929 -0.3902 0.4667 0.064 Uiso 1 1 calc R . .
C45 C 1.0025(7) -0.4421(5) 0.4411(4) 0.059(3) Uani 1 1 d U . .
H45 H 1.0357 -0.4410 0.4633 0.070 Uiso 1 1 calc R . .
C46 C 0.9901(7) -0.4770(5) 0.3777(4) 0.055(2) Uani 1 1 d U . .
H46 H 1.0153 -0.5014 0.3557 0.066 Uiso 1 1 calc R . .
C47 C 0.9079(7) -0.4459(5) 0.3783(4) 0.051(2) Uani 1 1 d U . .
H47 H 0.8755 -0.4493 0.3567 0.062 Uiso 1 1 calc R . .
C48 C 1.1310(7) -0.5028(5) 0.4029(4) 0.063(3) Uani 1 1 d U . .
H48A H 1.1559 -0.5037 0.4308 0.076 Uiso 1 1 calc R . .
H48B H 1.1410 -0.5470 0.4017 0.076 Uiso 1 1 calc R . .
C49 C 1.1725(6) -0.4650(5) 0.3577(4) 0.050(2) Uani 1 1 d U . .
C50 C 1.2054(6) -0.4900(5) 0.3188(4) 0.049(2) Uani 1 1 d U . .
H50 H 1.2047 -0.5322 0.3213 0.059 Uiso 1 1 calc R . .
C51 C 1.2393(6) -0.4524(5) 0.2763(4) 0.054(2) Uani 1 1 d U . .
H51 H 1.2637 -0.4700 0.2502 0.065 Uiso 1 1 calc R . .
C52 C 1.2384(6) -0.3900(5) 0.2713(4) 0.049(2) Uani 1 1 d U . .
C53 C 1.2033(7) -0.3660(5) 0.3102(4) 0.058(3) Uani 1 1 d U . .
H53 H 1.2010 -0.3230 0.3073 0.070 Uiso 1 1 calc R . .
C54 C 1.1715(7) -0.4033(5) 0.3531(4) 0.060(3) Uani 1 1 d U . .
H54 H 1.1489 -0.3861 0.3795 0.072 Uiso 1 1 calc R . .
C55 C 1.2709(6) -0.3490(5) 0.2240(4) 0.060(3) Uani 1 1 d U . .
H55A H 1.3113 -0.3760 0.2050 0.072 Uiso 1 1 calc R . .
H55B H 1.3007 -0.3209 0.2296 0.072 Uiso 1 1 calc R . .
C56 C 1.1653(7) -0.3378(5) 0.1741(4) 0.062(3) Uani 1 1 d U . .
H56 H 1.1968 -0.3776 0.1694 0.074 Uiso 1 1 calc R . .
C57 C 1.0886(7) -0.3102(5) 0.1573(4) 0.057(3) Uani 1 1 d U . .
H57 H 1.0662 -0.3309 0.1415 0.068 Uiso 1 1 calc R . .
C58 C 1.0441(6) -0.2520(5) 0.1634(3) 0.047(2) Uani 1 1 d U . .
C59 C 1.0808(6) -0.2206(5) 0.1837(3) 0.048(2) Uani 1 1 d U . .
H59 H 1.0533 -0.1790 0.1861 0.057 Uiso 1 1 calc R . .
C60 C 1.1578(6) -0.2511(5) 0.2002(4) 0.053(2) Uani 1 1 d U . .
H60 H 1.1839 -0.2303 0.2140 0.063 Uiso 1 1 calc R . .
C61 C 0.9541(6) -0.2266(5) 0.1545(3) 0.044(2) Uani 1 1 d U . .
C62 C 0.9012(6) -0.2684(5) 0.1668(3) 0.045(2) Uani 1 1 d U . .
H62 H 0.9246 -0.3130 0.1758 0.054 Uiso 1 1 calc R . .
C63 C 0.8152(6) -0.2452(4) 0.1659(3) 0.042(2) Uani 1 1 d U . .
H63 H 0.7792 -0.2736 0.1747 0.050 Uiso 1 1 calc R . .
C64 C 0.8336(6) -0.1411(4) 0.1374(3) 0.041(2) Uani 1 1 d U . .
H64 H 0.8098 -0.0968 0.1260 0.049 Uiso 1 1 calc R . .
C65 C 0.9175(6) -0.1625(5) 0.1385(3) 0.045(2) Uani 1 1 d U . .
H65 H 0.9523 -0.1331 0.1282 0.054 Uiso 1 1 calc R . .
C66 C 0.6899(6) -0.1587(4) 0.1558(3) 0.0367(19) Uani 1 1 d U . .
H66A H 0.6665 -0.1790 0.1384 0.044 Uiso 1 1 calc R . .
H66B H 0.6750 -0.1122 0.1409 0.044 Uiso 1 1 calc R . .
N1S N 1.4097(7) -0.0826(5) 0.3311(4) 0.084(3) Uani 1 1 d U . .
C1A C 1.3456(9) -0.0644(8) 0.3214(5) 0.088(4) Uani 1 1 d U . .
C2S C 1.2586(10) -0.0331(11) 0.3084(7) 0.161(9) Uani 1 1 d U . .
H2SA H 1.2606 -0.0184 0.2733 0.242 Uiso 1 1 calc R . .
H2SB H 1.2350 0.0032 0.3216 0.242 Uiso 1 1 calc R . .
H2SC H 1.2228 -0.0635 0.3217 0.242 Uiso 1 1 calc R . .
N2S N 1.3153(6) 0.2552(4) -0.0904(3) 0.051(2) Uani 1 1 d U . .
C3S C 1.2507(7) 0.2544(4) -0.0674(4) 0.046(2) Uani 1 1 d U . .
C4S C 1.1684(7) 0.2528(5) -0.0383(4) 0.059(3) Uani 1 1 d U . .
H4SA H 1.1242 0.2667 -0.0594 0.088 Uiso 1 1 calc R . .
H4SB H 1.1565 0.2813 -0.0179 0.088 Uiso 1 1 calc R . .
H4SC H 1.1692 0.2095 -0.0180 0.088 Uiso 1 1 calc R . .
N3S N 1.205(3) 0.000(2) 0.1678(19) 0.131(17) Uani 0.48(6) 1 d PDU D 1
N3T N 1.213(2) -0.046(4) 0.1926(12) 0.159(19) Uani 0.52(6) 1 d PDU D 2
C5S C 1.1997(8) -0.0420(10) 0.1535(6) 0.107(6) Uani 1 1 d DU . .
C6S C 1.1849(9) -0.0632(6) 0.1183(5) 0.091(4) Uani 1 1 d U D .
H6SA H 1.1276 -0.0418 0.1098 0.137 Uiso 1 1 calc R . .
H6SB H 1.1902 -0.1092 0.1302 0.137 Uiso 1 1 calc R . .
H6SC H 1.2263 -0.0539 0.0898 0.137 Uiso 1 1 calc R . .
N4S N 1.1153(5) 0.2023(4) 0.0968(3) 0.057(2) Uani 1 1 d U . .
C7S C 1.0806(6) 0.1769(5) 0.0821(4) 0.052(3) Uani 1 1 d U . .
C8S C 1.0385(7) 0.1432(6) 0.0651(5) 0.086(4) Uani 1 1 d U . .
H8SA H 1.0461 0.1561 0.0299 0.130 Uiso 1 1 calc R . .
H8SB H 0.9779 0.1529 0.0769 0.130 Uiso 1 1 calc R . .
H8SC H 1.0626 0.0974 0.0769 0.130 Uiso 1 1 calc R . .
N5S N 1.0213(8) 0.4465(5) 0.2838(4) 0.098(4) Uani 1 1 d U . .
C9S C 1.0189(6) 0.4933(5) 0.2644(3) 0.042(2) Uani 1 1 d U . .
C10S C 1.0095(7) 0.5639(5) 0.2439(4) 0.067(3) Uani 1 1 d U . .
H10E H 1.0177 0.5748 0.2087 0.101 Uiso 1 1 calc R . .
H10F H 1.0520 0.5765 0.2548 0.101 Uiso 1 1 calc R . .
H10G H 0.9527 0.5863 0.2548 0.101 Uiso 1 1 calc R . .
N6S N 0.9665(6) 0.6151(4) 0.1150(4) 0.067(3) Uani 1 1 d U . .
C11S C 1.0089(7) 0.5972(5) 0.0852(4) 0.055(3) Uani 1 1 d U . .
C12S C 1.0645(7) 0.5718(7) 0.0477(5) 0.081(4) Uani 1 1 d U . .
H12C H 1.0510 0.6005 0.0162 0.121 Uiso 1 1 calc R . .
H12D H 1.0565 0.5299 0.0508 0.121 Uiso 1 1 calc R . .
H12E H 1.1235 0.5679 0.0508 0.121 Uiso 1 1 calc R . .
N7S N 0.7702(8) 0.4684(5) 0.4276(4) 0.090(3) Uani 1 1 d U . .
C13S C 0.7675(19) 0.4391(14) 0.4695(9) 0.211(13) Uani 1 1 d U . .
C14S C 0.7717(18) 0.4014(12) 0.5171(8) 0.224(14) Uani 1 1 d U . .
H14A H 0.8013 0.3576 0.5175 0.336 Uiso 1 1 calc R . .
H14B H 0.7142 0.4023 0.5339 0.336 Uiso 1 1 calc R . .
H14C H 0.8024 0.4178 0.5333 0.336 Uiso 1 1 calc R . .
N8S N 0.8183(7) 0.3390(6) 0.2403(5) 0.108(4) Uani 1 1 d U . .
C15S C 0.7482(8) 0.3454(6) 0.2353(4) 0.071(3) Uani 1 1 d U . .
C16S C 0.6628(8) 0.3546(7) 0.2290(5) 0.091(4) Uani 1 1 d U . .
H16A H 0.6574 0.3684 0.1946 0.137 Uiso 1 1 calc R . .
H16B H 0.6266 0.3871 0.2441 0.137 Uiso 1 1 calc R . .
H16C H 0.6453 0.3146 0.2441 0.137 Uiso 1 1 calc R . .
N9 N 1.0342(4) 0.3755(3) 0.1418(2) 0.0344(16) Uani 1 1 d U . .
N10 N 0.6277(4) 0.5668(3) 0.1153(2) 0.0339(16) Uani 1 1 d U . .
N11 N 0.5106(5) 0.4761(4) 0.3420(3) 0.0428(18) Uani 1 1 d U . .
N12 N 0.9185(4) 0.2863(3) 0.3635(2) 0.0333(16) Uani 1 1 d U . .
N13 N 0.9871(4) 0.1749(3) 0.2151(2) 0.0349(16) Uani 1 1 d U . .
N14 N 0.9960(5) -0.1306(4) 0.3595(3) 0.0479(19) Uani 1 1 d U . .
N15 N 1.2491(6) -0.0816(4) 0.4866(3) 0.056(2) Uani 1 1 d U . .
N16 N 1.2068(5) 0.2318(3) 0.3537(3) 0.0395(17) Uani 1 1 d U . .
C67 C 0.9920(5) 0.3724(4) 0.1096(3) 0.0346(19) Uani 1 1 d U . .
H67 H 1.0155 0.3416 0.0924 0.042 Uiso 1 1 calc R . .
C68 C 0.9147(5) 0.4133(4) 0.1010(3) 0.0327(19) Uani 1 1 d U . .
H68 H 0.8856 0.4112 0.0773 0.039 Uiso 1 1 calc R . .
C69 C 0.8789(5) 0.4577(4) 0.1264(3) 0.0318(18) Uani 1 1 d U . .
C70 C 0.9271(5) 0.4616(4) 0.1578(3) 0.036(2) Uani 1 1 d U . .
H70 H 0.9059 0.4931 0.1746 0.043 Uiso 1 1 calc R . .
C71 C 1.0046(6) 0.4208(4) 0.1651(3) 0.040(2) Uani 1 1 d U . .
H71 H 1.0375 0.4244 0.1863 0.048 Uiso 1 1 calc R . .
C72 C 0.7913(5) 0.4962(4) 0.1215(3) 0.0291(18) Uani 1 1 d U . .
C73 C 0.7320(5) 0.4732(4) 0.1110(3) 0.037(2) Uani 1 1 d U . .
H73 H 0.7478 0.4323 0.1060 0.044 Uiso 1 1 calc R . .
C74 C 0.6494(6) 0.5088(4) 0.1077(3) 0.037(2) Uani 1 1 d U . .
H74 H 0.6086 0.4928 0.1003 0.045 Uiso 1 1 calc R . .
C75 C 0.6846(5) 0.5900(4) 0.1255(3) 0.0342(19) Uani 1 1 d U . .
H75 H 0.6674 0.6310 0.1305 0.041 Uiso 1 1 calc R . .
C76 C 0.7666(5) 0.5567(4) 0.1289(3) 0.0334(19) Uani 1 1 d U . .
H76 H 0.8062 0.5740 0.1361 0.040 Uiso 1 1 calc R . .
C77 C 0.5361(5) 0.6015(4) 0.1181(3) 0.044(2) Uani 1 1 d U . .
H77A H 0.5056 0.5882 0.0992 0.053 Uiso 1 1 calc R . .
H77B H 0.5304 0.6479 0.1052 0.053 Uiso 1 1 calc R . .
C78 C 0.5007(5) 0.5846(4) 0.1704(3) 0.039(2) Uani 1 1 d U . .
C79 C 0.4731(6) 0.5279(4) 0.1903(3) 0.044(2) Uani 1 1 d U . .
H79 H 0.4710 0.5034 0.1703 0.053 Uiso 1 1 calc R . .
C80 C 0.4492(6) 0.5082(5) 0.2397(4) 0.048(2) Uani 1 1 d U . .
H80 H 0.4309 0.4699 0.2534 0.057 Uiso 1 1 calc R . .
C81 C 0.4515(5) 0.5440(4) 0.2696(3) 0.043(2) Uani 1 1 d U . .
C82 C 0.4754(5) 0.6010(4) 0.2485(4) 0.043(2) Uani 1 1 d U . .
H82 H 0.4753 0.6266 0.2681 0.051 Uiso 1 1 calc R . .
C83 C 0.4992(6) 0.6210(5) 0.1997(3) 0.044(2) Uani 1 1 d U . .
H83 H 0.5148 0.6604 0.1861 0.053 Uiso 1 1 calc R . .
C84 C 0.4315(6) 0.5194(5) 0.3232(3) 0.048(2) Uani 1 1 d U . .
H84A H 0.4117 0.5551 0.3379 0.058 Uiso 1 1 calc R . .
H84B H 0.3864 0.4962 0.3310 0.058 Uiso 1 1 calc R . .
C85 C 0.5694(6) 0.4998(5) 0.3487(4) 0.049(2) Uani 1 1 d U . .
H85 H 0.5566 0.5436 0.3470 0.058 Uiso 1 1 calc R . .
C86 C 0.6487(6) 0.4625(4) 0.3581(4) 0.047(2) Uani 1 1 d U . .
H86 H 0.6899 0.4805 0.3628 0.056 Uiso 1 1 calc R . .
C87 C 0.6683(5) 0.3985(4) 0.3607(3) 0.0356(19) Uani 1 1 d U . .
C88 C 0.6039(6) 0.3744(5) 0.3564(4) 0.050(2) Uani 1 1 d U . .
H88 H 0.6136 0.3304 0.3599 0.060 Uiso 1 1 calc R . .
C89 C 0.5251(6) 0.4145(5) 0.3470(4) 0.051(2) Uani 1 1 d U . .
H89 H 0.4811 0.3977 0.3440 0.061 Uiso 1 1 calc R . .
C90 C 0.7558(6) 0.3595(4) 0.3647(3) 0.0346(19) Uani 1 1 d U . .
C91 C 0.8242(6) 0.3864(4) 0.3459(3) 0.038(2) Uani 1 1 d U . .
H91 H 0.8150 0.4312 0.3329 0.046 Uiso 1 1 calc R . .
C92 C 0.9036(6) 0.3499(4) 0.3457(3) 0.042(2) Uani 1 1 d U . .
H92 H 0.9499 0.3692 0.3329 0.050 Uiso 1 1 calc R . .
C93 C 0.8554(6) 0.2581(4) 0.3830(3) 0.041(2) Uani 1 1 d U . .
H93 H 0.8670 0.2134 0.3964 0.049 Uiso 1 1 calc R . .
C94 C 0.7729(6) 0.2938(4) 0.3839(3) 0.045(2) Uani 1 1 d U . .
H94 H 0.7276 0.2736 0.3978 0.055 Uiso 1 1 calc R . .
C95 C 1.0073(6) 0.2472(4) 0.3602(3) 0.041(2) Uani 1 1 d U . .
H95A H 1.0078 0.2017 0.3745 0.049 Uiso 1 1 calc R . .
H95B H 1.0410 0.2587 0.3785 0.049 Uiso 1 1 calc R . .
C96 C 1.0466(5) 0.2585(4) 0.3081(3) 0.0327(18) Uani 1 1 d U . .
C97 C 1.1152(5) 0.2871(4) 0.2904(3) 0.0366(19) Uani 1 1 d U . .
C98 C 1.1379(5) 0.3058(4) 0.2410(3) 0.0351(19) Uani 1 1 d U . .
H98 H 1.1823 0.3271 0.2283 0.042 Uiso 1 1 calc R . .
C99 C 1.0971(5) 0.2939(4) 0.2101(3) 0.0339(18) Uani 1 1 d U . .
C100 C 1.1128(6) 0.3250(4) 0.1561(3) 0.040(2) Uani 1 1 d U . .
H10A H 1.1620 0.3442 0.1487 0.048 Uiso 1 1 calc R . .
H10B H 1.1249 0.2930 0.1383 0.048 Uiso 1 1 calc R . .
C101 C 1.0337(5) 0.2600(4) 0.2276(3) 0.0338(18) Uani 1 1 d U . .
C102 C 1.0091(6) 0.2442(4) 0.2769(3) 0.038(2) Uani 1 1 d U . .
H102 H 0.9647 0.2228 0.2896 0.045 Uiso 1 1 calc R . .
C103 C 0.9922(6) 0.2426(4) 0.1955(3) 0.041(2) Uani 1 1 d U . .
H10C H 1.0250 0.2491 0.1631 0.049 Uiso 1 1 calc R . .
H10D H 0.9345 0.2704 0.1925 0.049 Uiso 1 1 calc R . .
C104 C 1.0607(6) 0.1294(4) 0.2162(3) 0.039(2) Uani 1 1 d U . .
H104 H 1.1127 0.1405 0.2017 0.046 Uiso 1 1 calc R . .
C105 C 1.0591(6) 0.0665(4) 0.2387(3) 0.040(2) Uani 1 1 d U . .
H105 H 1.1100 0.0341 0.2386 0.048 Uiso 1 1 calc R . .
C106 C 0.9834(6) 0.0507(4) 0.2615(3) 0.042(2) Uani 1 1 d U . .
C107 C 0.9097(6) 0.0993(5) 0.2575(3) 0.046(2) Uani 1 1 d U . .
H107 H 0.8566 0.0895 0.2711 0.056 Uiso 1 1 calc R . .
C108 C 0.9128(6) 0.1606(5) 0.2344(4) 0.045(2) Uani 1 1 d U . .
H108 H 0.8620 0.1932 0.2320 0.055 Uiso 1 1 calc R . .
C109 C 0.9842(6) -0.0146(5) 0.2925(3) 0.046(2) Uani 1 1 d U . .
C110 C 1.0493(7) -0.0665(5) 0.2868(4) 0.056(3) Uani 1 1 d U . .
H110 H 1.0907 -0.0621 0.2593 0.068 Uiso 1 1 calc R . .
C111 C 1.0539(8) -0.1246(5) 0.3212(4) 0.060(3) Uani 1 1 d U . .
H111 H 1.0986 -0.1601 0.3174 0.072 Uiso 1 1 calc R . .
C112 C 0.9296(7) -0.0826(5) 0.3642(4) 0.054(2) Uani 1 1 d U . .
H112 H 0.8870 -0.0888 0.3909 0.065 Uiso 1 1 calc R . .
C113 C 0.9221(6) -0.0249(5) 0.3311(3) 0.048(2) Uani 1 1 d U . .
H113 H 0.8738 0.0086 0.3345 0.057 Uiso 1 1 calc R . .
C114 C 1.0114(7) -0.1902(5) 0.4012(4) 0.059(3) Uani 1 1 d U . .
H11C H 1.0389 -0.2277 0.3891 0.071 Uiso 1 1 calc R . .
H11D H 0.9571 -0.1967 0.4208 0.071 Uiso 1 1 calc R . .
C115 C 1.0692(7) -0.1819(4) 0.4318(4) 0.052(2) Uani 1 1 d U . .
C116 C 1.1527(9) -0.2063(8) 0.4262(6) 0.104(5) Uani 1 1 d U . .
H116 H 1.1750 -0.2314 0.4044 0.125 Uiso 1 1 calc R . .
C117 C 1.2093(10) -0.1968(8) 0.4507(5) 0.100(4) Uani 1 1 d U . .
H117 H 1.2684 -0.2148 0.4457 0.120 Uiso 1 1 calc R . .
C118 C 1.1761(8) -0.1604(5) 0.4823(4) 0.061(3) Uani 1 1 d U . .
C119 C 1.0896(10) -0.1381(6) 0.4896(5) 0.087(4) Uani 1 1 d U . .
H119 H 1.0656 -0.1155 0.5129 0.105 Uiso 1 1 calc R . .
C120 C 1.0382(8) -0.1478(6) 0.4642(5) 0.075(3) Uani 1 1 d U . .
H120 H 0.9789 -0.1304 0.4692 0.090 Uiso 1 1 calc R . .
C121 C 1.2370(8) -0.1485(5) 0.5088(4) 0.066(3) Uani 1 1 d U . .
H12A H 1.2139 -0.1544 0.5431 0.079 Uiso 1 1 calc R . .
H12B H 1.2923 -0.1795 0.5069 0.079 Uiso 1 1 calc R . .
C122 C 1.3067(8) -0.0698(5) 0.4490(4) 0.063(3) Uani 1 1 d U . .
H122 H 1.3438 -0.1041 0.4381 0.076 Uiso 1 1 calc R . .
C123 C 1.3138(7) -0.0089(5) 0.4252(4) 0.059(3) Uani 1 1 d U . .
H123 H 1.3564 -0.0013 0.3987 0.071 Uiso 1 1 calc R . .
C124 C 1.2589(6) 0.0409(4) 0.4400(3) 0.043(2) Uani 1 1 d U . .
C125 C 1.2030(7) 0.0272(5) 0.4808(3) 0.052(2) Uani 1 1 d U . .
H125 H 1.1666 0.0606 0.4930 0.063 Uiso 1 1 calc R . .
C126 C 1.1995(8) -0.0348(5) 0.5041(4) 0.060(3) Uani 1 1 d U . .
H126 H 1.1616 -0.0441 0.5328 0.071 Uiso 1 1 calc R . .
C127 C 1.2534(5) 0.1085(4) 0.4100(3) 0.037(2) Uani 1 1 d U . .
C128 C 1.2703(5) 0.1228(4) 0.3606(3) 0.036(2) Uani 1 1 d U . .
H128 H 1.2982 0.0901 0.3456 0.043 Uiso 1 1 calc R . .
C129 C 1.2466(5) 0.1847(4) 0.3330(3) 0.040(2) Uani 1 1 d U . .
H129 H 1.2584 0.1943 0.2990 0.048 Uiso 1 1 calc R . .
C130 C 1.1997(6) 0.2195(5) 0.4018(3) 0.047(2) Uani 1 1 d U . .
H130 H 1.1788 0.2536 0.4160 0.057 Uiso 1 1 calc R . .
C131 C 1.2222(6) 0.1592(4) 0.4302(3) 0.045(2) Uani 1 1 d U . .
H131 H 1.2166 0.1514 0.4641 0.054 Uiso 1 1 calc R . .
C132 C 1.1672(6) 0.2950(4) 0.3230(3) 0.042(2) Uani 1 1 d U . .
H13A H 1.2118 0.3167 0.3036 0.051 Uiso 1 1 calc R . .
H13B H 1.1306 0.3215 0.3435 0.051 Uiso 1 1 calc R . .
N9S N 0.984(4) -0.005(3) 0.002(3) 0.115(4) Uani 0.226(10) 1 d PDU . 1
C17S C 0.941(4) 0.117(3) -0.046(2) 0.115(4) Uani 0.226(10) 1 d PDU . 1
H17A H 0.9596 0.1284 -0.0809 0.172 Uiso 0.226(10) 1 calc PR . 1
H17B H 0.9667 0.1386 -0.0311 0.172 Uiso 0.226(10) 1 calc PR . 1
H17C H 0.8795 0.1306 -0.0403 0.172 Uiso 0.226(10) 1 calc PR . 1
C18S C 0.968(4) 0.050(3) -0.026(2) 0.115(4) Uani 0.226(10) 1 d PDU . 1
N9T N 0.9392(11) 0.1966(9) -0.0472(6) 0.115(4) Uani 0.774(10) 1 d PDU . 2
C17T C 0.8837(14) 0.1673(11) -0.0245(7) 0.115(4) Uani 0.774(10) 1 d PDU . 2
C18T C 0.8182(13) 0.1407(10) 0.0079(7) 0.115(4) Uani 0.774(10) 1 d PDU . 2
H18C H 0.7780 0.1372 -0.0106 0.172 Uiso 0.774(10) 1 calc PR . 2
H18D H 0.7884 0.1681 0.0286 0.172 Uiso 0.774(10) 1 calc PR . 2
H18E H 0.8433 0.0984 0.0278 0.172 Uiso 0.774(10) 1 calc PR . 2
N10S N 0.6124(9) -0.0081(6) 0.1709(4) 0.096(4) Uani 1 1 d U . .
C19S C 0.6344(10) 0.0320(6) 0.1410(5) 0.078(4) Uani 1 1 d U . .
C20S C 0.6639(10) 0.0845(6) 0.1024(5) 0.096(4) Uani 1 1 d U . .
H20A H 0.6618 0.0798 0.0709 0.145 Uiso 1 1 calc R . .
H20B H 0.7222 0.0827 0.1054 0.145 Uiso 1 1 calc R . .
H20C H 0.6271 0.1253 0.1054 0.145 Uiso 1 1 calc R . .
N11S N 0.5856(7) 0.3914(5) -0.0332(4) 0.078(3) Uani 1 1 d U . .
C21S C 0.6569(8) 0.3684(5) -0.0405(4) 0.060(3) Uani 1 1 d U . .
C22S C 0.7460(7) 0.3387(6) -0.0490(5) 0.078(4) Uani 1 1 d U . .
H22A H 0.7641 0.3476 -0.0837 0.117 Uiso 1 1 calc R . .
H22B H 0.7553 0.2927 -0.0345 0.117 Uiso 1 1 calc R . .
H22C H 0.7789 0.3556 -0.0345 0.117 Uiso 1 1 calc R . .
N12S N 0.4641(7) 0.0666(5) 0.3785(4) 0.083(3) Uani 1 1 d U E .
C23S C 0.4939(12) 0.0728(12) 0.4046(7) 0.143(8) Uani 1 1 d DU . .
C24S C 0.554(4) 0.062(3) 0.4471(12) 0.25(3) Uani 0.58(4) 1 d PDU E 1
H24A H 0.5398 0.0290 0.4757 0.374 Uiso 0.58(4) 1 calc PR E 1
H24B H 0.5437 0.1019 0.4554 0.374 Uiso 0.58(4) 1 calc PR E 1
H24C H 0.6141 0.0493 0.4348 0.374 Uiso 0.58(4) 1 calc PR E 1
C24T C 0.514(6) 0.123(3) 0.430(2) 0.25(3) Uani 0.42(4) 1 d PDU E 2
H24D H 0.5419 0.1538 0.4050 0.374 Uiso 0.42(4) 1 calc PR E 2
H24E H 0.5510 0.0990 0.4548 0.374 Uiso 0.42(4) 1 calc PR E 2
H24F H 0.4605 0.1460 0.4441 0.374 Uiso 0.42(4) 1 calc PR E 2
N13S N 0.5073(7) 0.4514(5) 0.0889(4) 0.078(3) Uani 1 1 d U . .
C25S C 0.4607(8) 0.4531(5) 0.0640(5) 0.061(3) Uani 1 1 d U . .
C26S C 0.4036(7) 0.4542(5) 0.0331(4) 0.059(3) Uani 1 1 d U . .
H26A H 0.4272 0.4693 -0.0006 0.088 Uiso 1 1 calc R . .
H26B H 0.3487 0.4828 0.0393 0.088 Uiso 1 1 calc R . .
H26C H 0.3961 0.4113 0.0394 0.088 Uiso 1 1 calc R . .
N14S N 0.5260(17) 0.3620(13) 0.6347(12) 0.167(7) Uani 0.73 1 d PU F 2
C27S C 0.585(2) 0.3555(15) 0.6110(15) 0.167(7) Uani 0.73 1 d PU F 2
C28S C 0.6746(19) 0.3435(14) 0.5829(13) 0.167(7) Uani 0.73 1 d PU F 2
H28A H 0.6705 0.3600 0.5483 0.251 Uiso 0.73 1 calc PR F 2
H28B H 0.7003 0.2977 0.5909 0.251 Uiso 0.73 1 calc PR F 2
H28C H 0.7097 0.3650 0.5916 0.251 Uiso 0.73 1 calc PR F 2

loop_
_atom_site_aniso_label
_atom_site_aniso_U_11
_atom_site_aniso_U_22
_atom_site_aniso_U_33
_atom_site_aniso_U_23
_atom_site_aniso_U_13
_atom_site_aniso_U_12
P1 0.0440(14) 0.0338(13) 0.0357(14) -0.0112(11) -0.0125(11) -0.0018(11)
F1 0.079(4) 0.037(3) 0.048(3) -0.011(2) -0.004(3) -0.021(3)
F2 0.057(3) 0.036(3) 0.045(3) -0.012(2) -0.021(3) 0.007(2)
F3 0.070(4) 0.075(4) 0.070(4) -0.032(3) -0.006(3) -0.034(3)
F4 0.090(4) 0.067(4) 0.082(4) -0.037(3) -0.060(4) 0.027(3)
F5 0.081(4) 0.045(3) 0.037(3) -0.014(2) -0.008(3) -0.013(3)
F6 0.045(3) 0.067(4) 0.047(3) -0.028(3) -0.005(2) -0.009(3)
P2 0.0468(15) 0.0444(14) 0.0408(14) -0.0117(12) -0.0034(12) -0.0206(12)
F7 0.053(3) 0.086(4) 0.089(4) -0.056(4) -0.005(3) -0.020(3)
F8 0.082(4) 0.083(4) 0.050(3) 0.004(3) -0.013(3) -0.025(3)
F9 0.072(4) 0.054(3) 0.081(4) -0.031(3) -0.007(3) -0.020(3)
F10 0.070(4) 0.059(3) 0.050(3) -0.001(3) -0.003(3) -0.020(3)
F11 0.051(3) 0.058(4) 0.076(4) -0.022(3) 0.004(3) -0.025(3)
F12 0.065(3) 0.068(4) 0.058(4) -0.013(3) -0.003(3) -0.039(3)
P3 0.0332(13) 0.0299(13) 0.0759(19) -0.0106(13) -0.0062(13) -0.0059(11)
F13 0.040(3) 0.045(3) 0.074(4) -0.015(3) -0.003(3) -0.006(2)
F14 0.050(3) 0.034(3) 0.085(4) -0.011(3) -0.010(3) -0.008(2)
F15 0.037(3) 0.046(3) 0.178(7) -0.009(4) -0.010(4) -0.010(3)
F16 0.047(4) 0.032(3) 0.189(7) -0.011(4) -0.019(4) -0.009(3)
F17 0.100(5) 0.111(6) 0.112(5) -0.061(4) -0.039(4) -0.016(5)
F18 0.087(5) 0.082(5) 0.064(4) -0.015(3) 0.010(3) -0.004(4)
P4 0.0651(18) 0.0445(15) 0.0419(15) -0.0112(12) -0.0065(13) -0.0221(13)
F19 0.073(4) 0.055(3) 0.047(3) -0.010(3) -0.011(3) -0.026(3)
F20 0.087(4) 0.050(3) 0.054(4) -0.020(3) -0.008(3) -0.028(3)
F21 0.088(4) 0.049(3) 0.046(3) -0.012(3) -0.013(3) -0.016(3)
F22 0.088(4) 0.052(3) 0.056(4) -0.015(3) -0.020(3) -0.031(3)
F23 0.068(3) 0.055(3) 0.052(3) -0.016(3) -0.001(3) -0.027(3)
F24 0.064(3) 0.078(4) 0.048(3) -0.024(3) 0.000(3) -0.026(3)
P5 0.0465(15) 0.0415(15) 0.0423(15) -0.0035(12) 0.0069(12) -0.0004(12)
F25 0.073(4) 0.043(3) 0.054(4) -0.002(3) 0.010(3) 0.004(3)
F26 0.066(4) 0.091(5) 0.054(3) 0.012(3) -0.016(3) -0.031(3)
F27 0.061(4) 0.048(3) 0.049(3) -0.004(3) -0.001(3) -0.013(3)
F28 0.113(5) 0.051(4) 0.052(3) -0.011(3) -0.002(3) -0.025(3)
F29 0.059(4) 0.068(4) 0.090(5) 0.011(4) 0.026(3) 0.007(3)
F30 0.040(3) 0.040(3) 0.055(3) -0.007(3) 0.002(2) -0.001(2)
P6 0.0493(16) 0.0395(15) 0.090(2) -0.0143(15) -0.0151(15) -0.0056(13)
F31 0.259(11) 0.100(6) 0.161(7) -0.083(6) -0.116(7) 0.037(7)
F32 0.135(7) 0.052(4) 0.189(8) 0.032(4) -0.085(6) -0.034(4)
F33 0.260(10) 0.062(4) 0.065(5) -0.006(4) 0.050(5) 0.030(6)
F34 0.074(4) 0.072(4) 0.063(4) -0.011(3) -0.006(3) -0.039(3)
F35 0.070(5) 0.171(9) 0.247(10) 0.128(7) -0.067(6) -0.074(5)
F36 0.068(4) 0.140(7) 0.107(6) -0.023(5) -0.032(4) -0.020(4)
P7 0.0639(19) 0.0518(17) 0.0689(19) -0.0245(15) -0.0017(15) -0.0175(14)
F37 0.128(6) 0.065(4) 0.124(6) -0.034(4) -0.017(5) 0.025(4)
F38 0.159(8) 0.113(6) 0.068(4) -0.026(4) 0.015(4) -0.067(5)
F39 0.053(4) 0.126(6) 0.165(7) -0.075(5) -0.017(4) 0.006(4)
F40 0.120(6) 0.090(5) 0.068(4) -0.020(3) -0.002(4) -0.051(4)
F41 0.152(7) 0.127(6) 0.110(6) -0.054(5) 0.022(5) -0.103(6)
F42 0.053(4) 0.084(4) 0.103(5) -0.039(4) -0.006(3) -0.026(3)
P8 0.0450(16) 0.083(2) 0.0441(16) -0.0228(15) -0.0028(12) 0.0017(14)
F43 0.049(4) 0.112(5) 0.057(4) -0.014(3) -0.011(3) 0.009(3)
F44 0.043(3) 0.071(4) 0.052(3) -0.027(3) -0.001(2) -0.006(3)
F45 0.055(3) 0.085(4) 0.047(3) -0.022(3) -0.007(3) 0.000(3)
F46 0.052(4) 0.129(6) 0.053(4) -0.022(4) 0.005(3) 0.011(3)
F47 0.092(5) 0.072(4) 0.067(4) -0.036(3) 0.000(3) 0.011(3)
F48 0.064(4) 0.102(4) 0.053(4) -0.025(3) 0.008(3) -0.030(3)
P9 0.105(3) 0.0511(18) 0.070(2) -0.0257(16) -0.0318(19) -0.0097(16)
F49 0.125(7) 0.109(6) 0.097(5) 0.010(4) -0.031(4) -0.026(5)
F50 0.079(5) 0.066(4) 0.203(9) -0.002(5) -0.040(5) -0.016(3)
F51 0.281(15) 0.51(2) 0.059(5) -0.071(7) -0.003(6) -0.226(12)
F52 0.255(9) 0.064(5) 0.284(13) -0.052(7) 0.133(10) 0.012(6)
F53 0.246(10) 0.119(7) 0.162(8) -0.018(6) -0.063(8) -0.108(7)
F54 0.091(5) 0.044(4) 0.299(12) 0.028(5) -0.098(7) -0.023(4)
P10 0.122(3) 0.0442(16) 0.0461(17) -0.0142(14) 0.0012(17) -0.0311(17)
F55 0.163(7) 0.052(4) 0.097(5) -0.033(4) 0.041(5) -0.047(4)
F56 0.115(5) 0.048(3) 0.051(3) -0.006(3) 0.003(3) -0.026(3)
F57 0.226(9) 0.044(3) 0.048(4) -0.010(3) 0.015(5) -0.038(4)
F58 0.239(9) 0.075(5) 0.046(4) -0.023(3) 0.017(4) -0.062(6)
F59 0.145(6) 0.154(8) 0.094(6) -0.054(6) -0.028(5) -0.034(5)
F60 0.116(5) 0.165(8) 0.101(6) -0.072(6) 0.022(4) -0.065(5)
P11 0.082(2) 0.0608(19) 0.082(2) -0.0264(17) -0.0353(19) -0.0041(16)
F61 0.095(6) 0.102(6) 0.360(13) -0.125(8) -0.084(8) 0.017(5)
F62 0.095(6) 0.169(8) 0.098(5) 0.021(5) -0.042(4) -0.073(5)
F63 0.114(6) 0.060(4) 0.139(7) -0.028(4) -0.007(5) 0.000(4)
F64 0.153(9) 0.330(14) 0.081(5) -0.091(6) -0.036(5) -0.015(8)
F65 0.090(5) 0.105(6) 0.270(10) -0.118(7) -0.083(6) 0.013(4)
F66 0.101(5) 0.109(5) 0.088(5) -0.039(4) 0.004(4) -0.051(4)
P12 0.068(2) 0.0627(19) 0.080(2) -0.0230(17) -0.0138(16) -0.0304(16)
F67 0.108(5) 0.079(5) 0.099(5) -0.014(4) -0.049(4) -0.029(4)
F68 0.066(4) 0.054(3) 0.104(5) -0.020(3) -0.015(3) -0.016(3)
F69 0.061(4) 0.099(5) 0.073(4) -0.019(4) -0.012(3) -0.026(4)
F70 0.129(6) 0.062(4) 0.096(5) -0.014(3) -0.032(4) -0.036(4)
F71 0.094(4) 0.107(5) 0.077(4) -0.028(4) -0.001(3) -0.062(4)
F72 0.053(4) 0.094(5) 0.110(5) -0.042(4) -0.004(3) -0.025(3)
P13 0.062(2) 0.088(2) 0.105(3) -0.058(2) -0.0426(19) 0.0104(17)
F73 0.072(4) 0.095(5) 0.154(7) -0.074(5) -0.053(4) 0.006(3)
F74 0.093(5) 0.098(5) 0.139(7) -0.056(5) -0.040(5) 0.025(4)
F75 0.059(4) 0.144(6) 0.095(5) -0.056(5) -0.021(4) -0.007(4)
F76 0.084(5) 0.085(4) 0.125(6) -0.052(4) -0.012(4) -0.012(4)
F77 0.108(6) 0.153(7) 0.091(5) -0.057(5) -0.040(4) 0.001(5)
F78 0.070(4) 0.135(6) 0.092(4) -0.052(4) -0.023(4) -0.023(4)
P14 0.090(2) 0.130(3) 0.0462(18) -0.0371(19) 0.0085(16) -0.065(2)
F79 0.217(11) 0.162(7) 0.114(6) 0.023(5) -0.045(6) -0.119(7)
F80 0.072(4) 0.140(6) 0.086(5) -0.065(4) 0.003(3) -0.038(4)
F81 0.159(9) 0.130(6) 0.164(7) -0.014(5) -0.062(6) -0.075(6)
F82 0.135(6) 0.242(10) 0.041(4) -0.053(5) 0.014(4) -0.140(7)
F83 0.145(7) 0.213(9) 0.116(6) -0.121(7) 0.020(5) -0.071(7)
F84 0.075(5) 0.247(9) 0.149(7) -0.139(7) -0.023(5) -0.025(6)
P15 0.037(3) 0.217(9) 0.039(4) -0.013(4) 0.002(3) -0.001(4)
F85 0.082(8) 0.163(14) 0.072(9) -0.001(8) -0.028(7) -0.038(9)
F86 0.084(10) 0.259(15) 0.073(9) 0.019(10) -0.005(9) 0.044(12)
F87 0.136(14) 0.41(3) 0.091(13) -0.041(14) 0.046(9) -0.166(18)
F88 0.141(12) 0.124(9) 0.060(8) -0.020(7) 0.032(8) 0.003(9)
F89 0.185(17) 0.127(11) 0.064(8) 0.003(8) 0.021(9) 0.039(11)
F90 0.104(12) 0.239(17) 0.074(8) -0.053(10) 0.001(8) -0.063(11)
P16 0.071(4) 0.090(5) 0.061(4) -0.005(3) -0.001(3) -0.013(4)
F91 0.131(13) 0.096(8) 0.178(16) 0.016(9) -0.023(13) 0.010(9)
F92 0.119(12) 0.177(15) 0.102(10) -0.038(10) -0.042(9) -0.021(12)
F93 0.28(2) 0.109(8) 0.102(13) 0.035(9) -0.051(15) -0.062(12)
F94 0.092(11) 0.195(16) 0.161(13) -0.113(13) -0.033(10) 0.020(12)
F95 0.098(9) 0.38(3) 0.079(12) -0.011(13) 0.017(8) -0.115(13)
F96 0.055(6) 0.189(15) 0.061(8) 0.014(8) -0.025(6) -0.025(7)
P17 0.041(5) 0.069(7) 0.059(7) -0.030(5) 0.002(5) -0.010(5)
F97 0.053(13) 0.068(14) 0.118(15) 0.018(11) 0.031(12) 0.024(10)
F98 0.15(3) 0.054(13) 0.088(16) -0.038(11) -0.060(18) 0.030(13)
F99 0.019(10) 0.22(2) 0.044(11) 0.019(12) 0.005(9) -0.035(15)
F100 0.037(13) 0.26(3) 0.22(3) -0.20(2) 0.003(16) -0.020(17)
F101 0.035(7) 0.078(13) 0.095(16) -0.041(11) -0.002(8) -0.017(8)
F102 0.032(8) 0.079(16) 0.090(18) 0.011(12) 0.012(9) -0.015(9)
P18 0.072(6) 0.120(8) 0.130(9) -0.048(7) 0.020(6) -0.046(6)
F103 0.105(11) 0.140(12) 0.163(14) -0.027(11) 0.035(10) -0.056(10)
F104 0.091(11) 0.137(10) 0.121(12) -0.053(9) 0.026(9) -0.039(8)
F105 0.075(9) 0.101(10) 0.124(11) -0.052(9) 0.021(8) -0.035(8)
F106 0.088(10) 0.106(10) 0.149(14) -0.048(10) 0.009(10) -0.047(8)
F107 0.106(10) 0.133(13) 0.121(12) -0.043(10) 0.009(9) -0.034(9)
F108 0.086(9) 0.121(10) 0.141(11) -0.054(9) 0.011(8) -0.043(8)
P19 0.065(6) 0.107(7) 0.118(8) -0.065(6) 0.022(5) -0.053(6)
F109 0.078(9) 0.118(10) 0.115(11) -0.047(8) 0.023(8) -0.056(8)
F110 0.082(11) 0.120(11) 0.096(12) -0.067(10) 0.013(8) -0.036(8)
F111 0.087(11) 0.102(10) 0.117(11) -0.056(8) 0.029(8) -0.052(9)
F112 0.077(9) 0.099(10) 0.118(12) -0.065(9) 0.020(9) -0.053(8)
F113 0.088(8) 0.113(10) 0.120(10) -0.064(8) 0.004(8) -0.044(7)
F114 0.082(10) 0.112(12) 0.116(12) -0.069(9) 0.006(8) -0.041(9)
N1 0.051(5) 0.054(4) 0.041(5) -0.018(4) -0.013(4) -0.009(3)
N2 0.034(4) 0.037(4) 0.039(4) -0.009(3) -0.010(3) -0.011(3)
N3 0.066(5) 0.046(5) 0.035(5) 0.004(4) -0.010(4) -0.015(4)
N4 0.034(4) 0.031(4) 0.038(4) -0.015(3) -0.013(3) -0.003(3)
N5 0.032(4) 0.064(5) 0.043(5) -0.010(4) 0.002(3) -0.009(4)
N6 0.050(5) 0.051(5) 0.039(4) -0.014(4) -0.004(4) -0.015(4)
N8 0.042(4) 0.035(4) 0.028(4) -0.004(3) -0.014(3) -0.010(3)
N18 0.083(6) 0.052(5) 0.045(5) -0.014(4) -0.017(4) -0.029(4)
C1 0.037(5) 0.077(6) 0.057(7) -0.024(5) -0.015(5) -0.016(4)
C2 0.053(5) 0.068(6) 0.069(7) -0.018(6) -0.016(6) -0.030(5)
C3 0.054(5) 0.060(5) 0.042(6) -0.023(4) -0.007(5) -0.026(4)
C4 0.050(5) 0.047(5) 0.053(6) -0.020(5) 0.007(5) -0.010(4)
C5 0.043(5) 0.053(5) 0.067(7) -0.024(5) 0.001(5) -0.019(4)
C6 0.061(6) 0.055(5) 0.056(6) -0.011(4) -0.015(5) -0.034(4)
C7 0.059(6) 0.065(6) 0.062(7) -0.014(5) -0.013(5) -0.025(5)
C8 0.073(6) 0.071(6) 0.057(7) 0.003(5) -0.020(5) -0.041(5)
C9 0.090(8) 0.056(6) 0.045(6) -0.013(5) -0.013(5) -0.028(5)
C10 0.071(7) 0.061(6) 0.050(7) -0.010(5) -0.008(5) -0.016(5)
C11 0.098(8) 0.054(6) 0.060(6) -0.010(5) -0.020(6) -0.037(5)
C12 0.082(7) 0.039(6) 0.054(6) -0.015(5) -0.018(5) -0.019(5)
C13 0.063(6) 0.049(6) 0.067(6) -0.019(5) -0.014(5) -0.023(5)
C14 0.060(5) 0.039(5) 0.046(6) -0.016(5) -0.008(4) -0.012(5)
C15 0.052(5) 0.022(4) 0.041(5) -0.009(4) -0.010(4) -0.005(4)
C16 0.054(6) 0.044(6) 0.055(6) -0.023(5) -0.005(4) -0.009(5)
C17 0.075(6) 0.042(6) 0.040(5) -0.013(5) -0.004(5) -0.018(5)
C18 0.044(5) 0.031(4) 0.049(6) -0.013(4) -0.012(4) 0.004(4)
C19 0.030(4) 0.038(4) 0.037(5) -0.013(4) -0.003(4) -0.005(4)
C20 0.026(4) 0.033(4) 0.048(5) -0.021(4) -0.007(4) -0.006(3)
C21 0.025(4) 0.032(4) 0.039(5) -0.017(3) -0.012(4) -0.002(3)
C22 0.027(4) 0.043(4) 0.033(5) -0.011(4) -0.010(4) -0.006(4)
C23 0.023(4) 0.037(4) 0.041(5) -0.020(4) -0.011(4) 0.004(3)
C24 0.029(5) 0.035(4) 0.039(4) -0.013(3) -0.013(4) -0.006(3)
C25 0.044(5) 0.031(4) 0.035(5) -0.016(3) -0.012(4) -0.006(4)
C26 0.055(6) 0.033(4) 0.037(5) -0.016(4) -0.016(4) -0.005(4)
C27 0.035(5) 0.053(5) 0.038(5) -0.007(4) 0.004(4) 0.006(4)
C28 0.035(5) 0.050(5) 0.044(5) -0.014(4) -0.001(4) 0.012(4)
C29 0.050(6) 0.028(4) 0.041(5) -0.006(4) -0.008(4) -0.013(4)
C30 0.047(5) 0.028(5) 0.033(4) -0.012(4) -0.013(4) -0.001(4)
C31 0.041(5) 0.033(5) 0.048(5) -0.015(4) -0.009(4) 0.000(4)
C32 0.052(6) 0.042(6) 0.037(4) -0.017(4) -0.011(4) 0.001(4)
C33 0.043(5) 0.044(5) 0.041(5) -0.012(4) -0.018(4) 0.002(4)
C34 0.035(5) 0.047(6) 0.039(4) -0.017(4) -0.010(4) -0.003(4)
C35 0.042(5) 0.026(5) 0.038(4) -0.007(4) -0.014(4) -0.002(4)
C36 0.063(7) 0.059(5) 0.044(6) -0.016(5) -0.017(5) -0.010(5)
C37 0.061(6) 0.059(6) 0.044(5) -0.017(5) -0.013(4) -0.004(5)
C38 0.062(6) 0.044(6) 0.047(6) -0.018(5) -0.008(5) -0.011(4)
C39 0.055(6) 0.049(6) 0.038(6) -0.012(4) -0.012(5) -0.020(4)
C40 0.064(5) 0.036(5) 0.024(5) 0.002(4) -0.012(4) -0.022(4)
C41 0.060(6) 0.034(5) 0.039(6) -0.007(4) -0.007(4) -0.022(4)
C42 0.058(6) 0.047(5) 0.042(6) -0.005(5) -0.014(5) -0.022(4)
C43 0.058(5) 0.033(5) 0.031(5) 0.001(4) -0.001(4) -0.026(4)
C44 0.069(6) 0.057(7) 0.035(6) -0.016(5) -0.001(5) -0.020(5)
C45 0.074(6) 0.057(7) 0.044(6) -0.003(5) -0.014(5) -0.022(5)
C46 0.065(6) 0.049(6) 0.049(6) -0.010(5) -0.007(5) -0.014(5)
C47 0.056(5) 0.052(6) 0.052(6) -0.015(5) -0.004(5) -0.024(5)
C48 0.065(6) 0.058(7) 0.056(6) 0.002(5) -0.017(5) -0.010(5)
C49 0.048(6) 0.042(5) 0.058(6) -0.007(4) -0.013(4) -0.009(5)
C50 0.032(5) 0.046(5) 0.071(6) -0.016(4) -0.010(5) -0.012(4)
C51 0.043(6) 0.065(6) 0.063(6) -0.027(5) -0.005(5) -0.018(5)
C52 0.031(5) 0.048(5) 0.060(5) -0.006(4) -0.011(4) -0.005(4)
C53 0.067(7) 0.035(5) 0.065(6) -0.007(4) -0.011(5) -0.006(5)
C54 0.085(8) 0.049(5) 0.046(6) -0.011(5) -0.014(5) -0.015(6)
C55 0.035(6) 0.069(6) 0.061(6) -0.003(5) -0.008(4) -0.004(4)
C56 0.058(6) 0.068(7) 0.054(7) -0.032(6) -0.005(5) 0.010(5)
C57 0.061(6) 0.060(6) 0.045(6) -0.016(5) -0.015(5) 0.000(5)
C58 0.044(5) 0.053(6) 0.028(5) 0.004(4) -0.004(4) -0.005(4)
C59 0.035(5) 0.058(6) 0.041(6) -0.004(5) 0.006(4) -0.018(4)
C60 0.039(5) 0.052(5) 0.063(7) -0.006(5) -0.004(5) -0.018(4)
C61 0.047(5) 0.058(5) 0.024(5) -0.010(4) -0.006(4) -0.011(4)
C62 0.057(5) 0.041(5) 0.040(6) -0.017(4) -0.012(5) -0.005(4)
C63 0.049(5) 0.037(5) 0.041(6) -0.009(4) -0.012(5) -0.010(4)
C64 0.045(5) 0.042(5) 0.028(5) 0.009(4) -0.016(4) -0.014(4)
C65 0.042(5) 0.054(5) 0.038(6) -0.001(5) -0.012(4) -0.017(4)
C66 0.045(4) 0.037(5) 0.032(4) -0.006(4) -0.018(4) -0.011(4)
N1S 0.065(6) 0.082(8) 0.113(9) -0.034(7) 0.009(6) -0.037(6)
C1A 0.060(7) 0.137(13) 0.088(10) -0.038(9) 0.011(7) -0.062(8)
C2S 0.065(8) 0.29(3) 0.129(15) -0.053(17) -0.010(10) -0.046(12)
N2S 0.069(6) 0.035(5) 0.051(6) -0.008(4) -0.017(4) -0.013(4)
C3S 0.070(6) 0.027(5) 0.045(6) -0.011(5) -0.019(5) -0.009(5)
C4S 0.074(7) 0.045(6) 0.057(7) -0.025(5) -0.002(5) -0.006(5)
N3S 0.08(2) 0.28(4) 0.09(3) -0.11(3) 0.03(2) -0.08(3)
N3T 0.051(15) 0.33(6) 0.063(18) -0.07(3) 0.012(16) 0.00(3)
C5S 0.042(7) 0.195(18) 0.091(11) -0.080(11) 0.014(7) -0.010(9)
C6S 0.113(11) 0.067(8) 0.095(10) -0.046(8) 0.034(8) -0.030(8)
N4S 0.049(6) 0.076(7) 0.037(5) -0.008(4) -0.004(4) -0.009(4)
C7S 0.038(6) 0.055(7) 0.052(7) -0.015(5) 0.002(5) -0.002(5)
C8S 0.048(7) 0.083(9) 0.141(13) -0.068(9) 0.021(7) -0.017(6)
N5S 0.114(9) 0.050(5) 0.113(9) -0.029(6) 0.054(8) -0.036(6)
C9S 0.041(5) 0.049(5) 0.043(6) 0.004(5) -0.016(5) -0.031(5)
C10S 0.052(7) 0.057(5) 0.089(9) -0.017(6) -0.006(6) -0.014(6)
N6S 0.067(6) 0.061(6) 0.072(7) -0.032(5) 0.007(5) -0.010(5)
C11S 0.053(7) 0.057(7) 0.066(7) -0.034(6) -0.006(5) -0.011(5)
C12S 0.053(7) 0.124(11) 0.086(9) -0.063(8) 0.013(6) -0.029(7)
N7S 0.113(9) 0.076(8) 0.092(8) -0.023(6) -0.019(7) -0.036(7)
C13S 0.24(3) 0.23(3) 0.125(15) 0.040(17) -0.029(19) -0.10(2)
C14S 0.27(3) 0.17(2) 0.132(14) 0.034(15) 0.01(2) -0.01(2)
N8S 0.065(6) 0.108(9) 0.171(13) -0.082(9) -0.031(8) 0.009(7)
C15S 0.059(6) 0.080(8) 0.072(8) -0.034(7) -0.006(7) 0.000(7)
C16S 0.057(6) 0.137(12) 0.072(9) -0.027(9) 0.009(6) -0.026(8)
N9 0.033(4) 0.028(4) 0.033(4) 0.001(3) -0.003(3) -0.005(3)
N10 0.030(4) 0.029(4) 0.031(4) 0.001(3) -0.001(3) -0.003(3)
N11 0.035(4) 0.046(4) 0.043(5) -0.005(4) -0.008(3) -0.009(3)
N12 0.042(4) 0.033(4) 0.025(4) -0.008(3) -0.003(3) -0.010(3)
N13 0.035(4) 0.038(4) 0.032(4) -0.004(3) -0.008(3) -0.012(3)
N14 0.065(5) 0.043(4) 0.048(5) -0.013(4) -0.008(4) -0.032(4)
N15 0.080(6) 0.051(5) 0.043(5) 0.008(4) -0.022(4) -0.037(4)
N16 0.040(4) 0.039(4) 0.040(4) -0.008(3) -0.009(3) -0.011(3)
C67 0.035(5) 0.029(5) 0.033(5) -0.005(4) -0.003(4) -0.005(4)
C68 0.038(5) 0.025(5) 0.029(5) -0.001(4) -0.007(4) -0.004(3)
C69 0.037(4) 0.025(4) 0.029(5) 0.000(4) -0.004(4) -0.009(3)
C70 0.036(5) 0.026(5) 0.043(5) -0.008(4) -0.007(4) -0.007(4)
C71 0.041(5) 0.034(5) 0.042(6) -0.006(4) -0.007(4) -0.006(4)
C72 0.032(4) 0.029(4) 0.021(4) -0.004(4) 0.004(3) -0.009(3)
C73 0.032(4) 0.027(5) 0.046(6) -0.008(4) -0.003(4) -0.003(3)
C74 0.037(4) 0.032(5) 0.043(5) -0.012(4) -0.003(4) -0.008(4)
C75 0.037(4) 0.029(5) 0.032(5) -0.004(4) -0.003(4) -0.008(4)
C76 0.037(4) 0.037(5) 0.026(5) -0.008(4) -0.004(4) -0.009(4)
C77 0.033(4) 0.033(5) 0.055(5) -0.004(4) -0.009(4) 0.003(4)
C78 0.024(5) 0.036(5) 0.051(5) -0.010(4) -0.006(4) 0.000(4)
C79 0.034(5) 0.041(5) 0.052(5) -0.014(4) -0.002(4) -0.003(4)
C80 0.041(6) 0.039(5) 0.058(5) -0.005(4) -0.009(5) -0.010(4)
C81 0.025(5) 0.048(5) 0.052(5) -0.008(4) -0.007(4) -0.007(4)
C82 0.029(5) 0.042(5) 0.056(5) -0.019(4) -0.008(4) -0.001(4)
C83 0.032(5) 0.042(5) 0.050(5) -0.005(4) -0.007(4) -0.005(4)
C84 0.030(5) 0.056(6) 0.055(5) -0.016(5) -0.002(4) -0.008(4)
C85 0.045(5) 0.039(5) 0.063(7) -0.018(5) -0.008(5) -0.007(4)
C86 0.041(5) 0.036(5) 0.061(6) -0.007(5) -0.013(5) -0.011(4)
C87 0.039(4) 0.043(4) 0.024(5) -0.007(4) 0.001(4) -0.013(3)
C88 0.050(5) 0.036(5) 0.064(7) -0.004(5) -0.012(5) -0.019(4)
C89 0.038(5) 0.051(5) 0.065(7) -0.008(5) -0.008(5) -0.022(4)
C90 0.042(4) 0.037(4) 0.025(5) -0.009(4) 0.000(4) -0.012(3)
C91 0.043(4) 0.026(4) 0.046(6) -0.013(4) 0.002(4) -0.010(3)
C92 0.039(5) 0.040(5) 0.049(6) -0.017(4) 0.004(4) -0.013(4)
C93 0.046(5) 0.037(5) 0.034(5) 0.000(4) -0.006(4) -0.013(4)
C94 0.047(5) 0.041(5) 0.048(6) -0.004(4) -0.004(5) -0.021(4)
C95 0.044(5) 0.037(5) 0.036(5) -0.005(4) -0.007(4) -0.005(4)
C96 0.037(5) 0.019(4) 0.034(4) 0.000(4) -0.007(3) -0.001(3)
C97 0.038(5) 0.027(5) 0.039(4) -0.004(4) -0.010(4) 0.001(4)
C98 0.026(5) 0.025(5) 0.044(4) -0.004(4) -0.004(4) 0.001(4)
C99 0.021(4) 0.031(5) 0.040(4) -0.007(4) -0.005(3) 0.007(3)
C100 0.036(5) 0.030(5) 0.043(5) -0.003(4) -0.007(4) 0.002(4)
C101 0.033(5) 0.025(4) 0.038(4) -0.005(4) -0.012(4) 0.001(3)
C102 0.044(5) 0.023(5) 0.039(4) -0.001(4) -0.009(4) -0.003(4)
C103 0.043(5) 0.035(4) 0.037(5) 0.001(4) -0.013(4) -0.004(4)
C104 0.032(4) 0.041(4) 0.037(5) -0.005(4) -0.002(4) -0.008(4)
C105 0.043(5) 0.033(4) 0.040(5) -0.010(4) -0.004(4) -0.006(4)
C106 0.044(5) 0.048(4) 0.042(5) -0.019(4) 0.001(4) -0.020(4)
C107 0.041(5) 0.053(5) 0.055(6) -0.017(5) -0.003(5) -0.026(4)
C108 0.031(4) 0.052(5) 0.058(6) -0.022(5) -0.002(4) -0.011(4)
C109 0.049(6) 0.050(5) 0.049(6) -0.019(4) 0.000(4) -0.028(4)
C110 0.075(7) 0.042(5) 0.058(6) -0.019(4) 0.005(5) -0.025(5)
C111 0.084(8) 0.042(5) 0.063(6) -0.020(4) 0.006(5) -0.035(5)
C112 0.058(6) 0.061(6) 0.047(6) -0.007(4) -0.007(5) -0.029(4)
C113 0.044(5) 0.057(5) 0.045(6) -0.009(4) -0.010(4) -0.020(4)
C114 0.076(7) 0.048(5) 0.060(6) -0.011(4) -0.006(5) -0.032(5)
C115 0.070(6) 0.035(6) 0.053(6) -0.004(4) -0.005(5) -0.027(5)
C116 0.073(6) 0.161(15) 0.120(12) -0.098(11) -0.005(8) -0.027(9)
C117 0.088(8) 0.134(13) 0.105(11) -0.060(9) -0.019(8) -0.035(9)
C118 0.100(7) 0.039(6) 0.049(6) 0.010(4) -0.021(6) -0.044(6)
C119 0.105(7) 0.075(9) 0.100(10) -0.042(7) -0.044(8) -0.009(8)
C120 0.075(7) 0.079(9) 0.085(9) -0.042(7) -0.014(6) -0.013(6)
C121 0.094(8) 0.053(6) 0.050(6) 0.010(5) -0.021(6) -0.038(6)
C122 0.073(8) 0.039(5) 0.071(7) 0.003(5) -0.014(5) -0.021(5)
C123 0.061(7) 0.038(5) 0.064(7) 0.004(5) -0.003(5) -0.014(5)
C124 0.048(6) 0.043(4) 0.040(5) -0.001(4) -0.012(4) -0.022(4)
C125 0.079(7) 0.054(5) 0.033(5) -0.008(4) -0.014(4) -0.029(5)
C126 0.094(8) 0.065(6) 0.028(5) 0.003(4) -0.011(5) -0.047(6)
C127 0.036(5) 0.037(4) 0.039(5) -0.004(4) -0.014(4) -0.011(4)
C128 0.026(5) 0.040(4) 0.039(5) -0.009(4) -0.001(4) -0.010(4)
C129 0.036(5) 0.038(5) 0.043(5) -0.006(4) -0.007(4) -0.008(4)
C130 0.058(6) 0.044(5) 0.043(5) -0.013(4) -0.012(5) -0.010(5)
C131 0.056(6) 0.049(5) 0.039(5) -0.013(4) -0.012(5) -0.022(5)
C132 0.051(6) 0.031(4) 0.045(5) -0.009(4) -0.010(4) -0.009(4)
N9S 0.095(9) 0.143(11) 0.073(8) -0.009(7) -0.025(6) 0.007(7)
C17S 0.095(9) 0.143(11) 0.073(8) -0.009(7) -0.025(6) 0.007(7)
C18S 0.095(9) 0.143(11) 0.073(8) -0.009(7) -0.025(6) 0.007(7)
N9T 0.095(9) 0.143(11) 0.073(8) -0.009(7) -0.025(6) 0.007(7)
C17T 0.095(9) 0.143(11) 0.073(8) -0.009(7) -0.025(6) 0.007(7)
C18T 0.095(9) 0.143(11) 0.073(8) -0.009(7) -0.025(6) 0.007(7)
N10S 0.122(10) 0.091(9) 0.077(8) -0.034(6) -0.002(7) -0.023(7)
C19S 0.107(11) 0.064(9) 0.072(9) -0.035(6) -0.026(8) -0.007(7)
C20S 0.132(13) 0.081(9) 0.101(10) -0.031(7) -0.038(9) -0.041(8)
N11S 0.081(6) 0.063(7) 0.086(8) -0.025(6) 0.002(6) -0.017(5)
C21S 0.072(6) 0.051(7) 0.057(7) -0.016(6) -0.003(6) -0.020(6)
C22S 0.065(6) 0.078(9) 0.095(10) -0.027(7) -0.010(7) -0.020(6)
N12S 0.070(8) 0.094(8) 0.088(9) -0.031(7) 0.007(6) -0.026(6)
C23S 0.089(13) 0.27(2) 0.095(13) -0.068(15) 0.027(9) -0.084(15)
C24S 0.37(6) 0.42(7) 0.07(2) -0.02(3) -0.03(2) -0.31(7)
C24T 0.37(6) 0.42(7) 0.07(2) -0.02(3) -0.03(2) -0.31(7)
N13S 0.083(8) 0.063(6) 0.103(9) -0.027(6) -0.004(6) -0.041(6)
C25S 0.064(8) 0.050(7) 0.078(8) -0.027(6) 0.011(5) -0.032(6)
C26S 0.064(7) 0.051(6) 0.064(7) -0.025(6) 0.010(5) -0.021(6)
N14S 0.144(17) 0.134(12) 0.24(2) -0.095(13) 0.021(14) -0.049(14)
C27S 0.144(17) 0.134(12) 0.24(2) -0.095(13) 0.021(14) -0.049(14)
C28S 0.144(17) 0.134(12) 0.24(2) -0.095(13) 0.021(14) -0.049(14)

loop_
_atom_type_symbol
_atom_type_description
_atom_type_scat_dispersion_real
_atom_type_scat_dispersion_imag
_atom_type_scat_source
C C 0.0181 0.0091 'International Tables Vol C Tables 4.2.6.8 and 6.1.1.4'
H H 0.0000 0.0000 'International Tables Vol C Tables 4.2.6.8 and 6.1.1.4'
F F 0.0727 0.0534 'International Tables Vol C Tables 4.2.6.8 and 6.1.1.4'
N N 0.0311 0.0180 'International Tables Vol C Tables 4.2.6.8 and 6.1.1.4'
P P 0.2955 0.4335 'International Tables Vol C Tables 4.2.6.8 and 6.1.1.4'

loop_
_geom_angle_atom_site_label_1
_geom_angle_atom_site_label_2
_geom_angle_atom_site_label_3
_geom_angle
_geom_angle_site_symmetry_1
_geom_angle_site_symmetry_3
F1 P1 F5 89.5(3) . .
F2 P1 F1 89.0(3) . .
F2 P1 F4 178.6(4) . .
F2 P1 F5 89.6(3) . .
F2 P1 F6 90.5(3) . .
F3 P1 F1 178.8(4) . .
F3 P1 F2 90.4(3) . .
F3 P1 F4 90.8(4) . .
F3 P1 F5 89.5(3) . .
F3 P1 F6 91.4(3) . .
F4 P1 F1 89.7(3) . .
F4 P1 F5 89.8(3) . .
F6 P1 F1 89.6(3) . .
F6 P1 F4 90.1(3) . .
F6 P1 F5 179.1(3) . .
F8 P2 F7 90.1(4) . .
F8 P2 F10 179.2(4) . .
F9 P2 F7 179.8(5) . .
F9 P2 F8 90.1(4) . .
F9 P2 F10 90.0(3) . .
F9 P2 F11 90.3(3) . .
F10 P2 F7 89.9(3) . .
F11 P2 F7 89.7(3) . .
F11 P2 F8 89.4(3) . .
F11 P2 F10 91.3(3) . .
F12 P2 F7 89.0(3) . .
F12 P2 F8 90.0(3) . .
F12 P2 F9 91.0(3) . .
F12 P2 F10 89.2(3) . .
F12 P2 F11 178.7(4) . .
F13 P3 F14 90.0(3) . .
F13 P3 F15 179.2(4) . .
F13 P3 F16 91.2(3) . .
F13 P3 F17 90.6(4) . .
F13 P3 F18 88.5(4) . .
F14 P3 F15 90.6(3) . .
F14 P3 F18 90.2(4) . .
F15 P3 F18 91.0(4) . .
F16 P3 F14 178.3(4) . .
F16 P3 F15 88.2(3) . .
F16 P3 F17 91.0(5) . .
F16 P3 F18 88.7(4) . .
F17 P3 F14 90.1(4) . .
F17 P3 F15 89.8(4) . .
F17 P3 F18 179.1(4) . .
F19 P4 F21 179.6(3) . .
F20 P4 F19 90.1(3) . .
F20 P4 F21 90.3(3) . .
F20 P4 F22 179.3(3) . .
F20 P4 F23 90.3(3) . .
F20 P4 F24 90.3(3) . .
F22 P4 F19 90.5(3) . .
F22 P4 F21 89.1(3) . .
F22 P4 F23 89.4(3) . .
F23 P4 F19 90.5(3) . .
F23 P4 F21 89.6(3) . .
F24 P4 F19 89.8(3) . .
F24 P4 F21 90.1(3) . .
F24 P4 F22 90.1(3) . .
F24 P4 F23 179.4(3) . .
F25 P5 F26 89.9(3) . .
F27 P5 F25 180.0(5) . .
F27 P5 F26 90.1(3) . .
F28 P5 F25 91.7(3) . .
F28 P5 F26 178.2(4) . .
F28 P5 F27 88.4(3) . .
F28 P5 F29 90.5(4) . .
F28 P5 F30 91.2(4) . .
F29 P5 F25 89.8(3) . .
F29 P5 F26 88.8(4) . .
F29 P5 F27 90.2(3) . .
F30 P5 F25 89.9(3) . .
F30 P5 F26 89.6(3) . .
F30 P5 F27 90.0(3) . .
F30 P5 F29 178.4(4) . .
F31 P6 F34 89.4(5) . .
F32 P6 F31 91.5(6) . .
F32 P6 F34 178.5(5) . .
F33 P6 F31 177.1(7) . .
F33 P6 F32 89.7(5) . .
F33 P6 F34 89.4(4) . .
F33 P6 F35 94.0(8) . .
F35 P6 F31 88.6(8) . .
F35 P6 F32 91.8(4) . .
F35 P6 F34 87.0(4) . .
F36 P6 F31 89.0(6) . .
F36 P6 F32 89.0(5) . .
F36 P6 F33 88.4(6) . .
F36 P6 F34 92.2(4) . .
F36 P6 F35 177.5(7) . .
F37 P7 F38 90.0(5) . .
F37 P7 F39 179.3(5) . .
F37 P7 F40 91.6(5) . .
F37 P7 F41 91.1(5) . .
F37 P7 F42 90.1(5) . .
F39 P7 F38 89.6(5) . .
F39 P7 F42 89.3(4) . .
F40 P7 F38 178.3(5) . .
F40 P7 F39 88.7(5) . .
F40 P7 F41 90.8(4) . .
F40 P7 F42 89.6(4) . .
F41 P7 F38 89.4(4) . .
F41 P7 F39 89.4(5) . .
F41 P7 F42 178.7(5) . .
F42 P7 F38 90.1(4) . .
F43 P8 F47 90.9(4) . .
F43 P8 F48 89.4(4) . .
F44 P8 F43 89.6(3) . .
F44 P8 F47 89.0(4) . .
F44 P8 F48 90.1(3) . .
F45 P8 F43 179.1(4) . .
F45 P8 F44 89.7(3) . .
F45 P8 F47 89.6(4) . .
F45 P8 F48 90.1(4) . .
F46 P8 F43 90.1(3) . .
F46 P8 F44 179.3(4) . .
F46 P8 F45 90.7(3) . .
F46 P8 F47 90.4(4) . .
F46 P8 F48 90.6(4) . .
F48 P8 F47 179.0(4) . .
F49 P9 F50 90.8(5) . .
F49 P9 F53 78.0(5) . .
F50 P9 F53 81.5(6) . .
F51 P9 F49 166.2(8) . .
F51 P9 F50 89.1(9) . .
F51 P9 F52 96.8(10) . .
F51 P9 F53 88.3(7) . .
F51 P9 F54 99.6(8) . .
F52 P9 F49 83.2(7) . .
F52 P9 F50 174.0(8) . .
F52 P9 F53 97.5(7) . .
F54 P9 F49 94.2(6) . .
F54 P9 F50 89.3(5) . .
F54 P9 F52 90.8(7) . .
F54 P9 F53 167.8(7) . .
F55 P10 F57 179.3(5) . .
F55 P10 F58 88.6(4) . .
F55 P10 F59 89.2(5) . .
F56 P10 F55 91.7(4) . .
F56 P10 F57 88.9(3) . .
F56 P10 F58 178.0(6) . .
F56 P10 F59 88.7(5) . .
F56 P10 F60 91.3(4) . .
F57 P10 F58 90.7(4) . .
F57 P10 F59 90.5(5) . .
F58 P10 F59 89.3(5) . .
F60 P10 F55 89.8(5) . .
F60 P10 F57 90.5(5) . .
F60 P10 F58 90.7(5) . .
F60 P10 F59 179.1(5) . .
F61 P11 F62 91.1(7) . .
F61 P11 F63 175.9(7) . .
F61 P11 F66 87.5(5) . .
F63 P11 F62 84.9(5) . .
F63 P11 F66 92.0(5) . .
F64 P11 F61 93.6(8) . .
F64 P11 F62 174.3(7) . .
F64 P11 F63 90.5(6) . .
F64 P11 F65 93.4(7) . .
F64 P11 F66 88.3(6) . .
F65 P11 F61 92.1(5) . .
F65 P11 F62 89.8(5) . .
F65 P11 F63 88.3(5) . .
F65 P11 F66 178.2(6) . .
F66 P11 F62 88.5(4) . .
F68 P12 F67 88.3(4) . .
F68 P12 F69 92.6(4) . .
F68 P12 F70 177.2(5) . .
F68 P12 F71 88.7(4) . .
F69 P12 F67 177.9(5) . .
F70 P12 F67 90.2(4) . .
F70 P12 F69 88.9(4) . .
F70 P12 F71 88.9(4) . .
F71 P12 F67 90.9(4) . .
F71 P12 F69 91.0(4) . .
F72 P12 F67 88.5(4) . .
F72 P12 F68 90.8(4) . .
F72 P12 F69 89.6(4) . .
F72 P12 F70 91.5(4) . .
F72 P12 F71 179.2(4) . .
F73 P13 F78 88.4(4) . .
F74 P13 F73 89.5(4) . .
F74 P13 F78 88.2(5) . .
F75 P13 F73 179.1(4) . .
F75 P13 F74 91.2(5) . .
F75 P13 F76 89.6(4) . .
F75 P13 F78 91.1(4) . .
F76 P13 F73 89.6(4) . .
F76 P13 F74 176.4(5) . .
F76 P13 F78 88.3(4) . .
F77 P13 F73 88.4(5) . .
F77 P13 F74 90.9(5) . .
F77 P13 F75 92.1(5) . .
F77 P13 F76 92.6(5) . .
F77 P13 F78 176.7(5) . .
F79 P14 F80 92.0(5) . .
F79 P14 F81 170.4(7) . .
F79 P14 F82 90.6(5) . .
F79 P14 F84 86.8(7) . .
F80 P14 F81 89.2(5) . .
F80 P14 F82 175.9(6) . .
F81 P14 F82 87.7(5) . .
F83 P14 F79 102.9(7) . .
F83 P14 F80 93.9(5) . .
F83 P14 F81 86.5(6) . .
F83 P14 F82 88.5(5) . .
F83 P14 F84 169.6(7) . .
F84 P14 F80 89.3(4) . .
F84 P14 F81 83.7(6) . .
F84 P14 F82 87.8(4) . .
F85 P15 F86 85.1(11) . .
F85 P15 F87 165.7(14) . .
F85 P15 F88 102.5(10) . .
F85 P15 F89 93.6(13) . .
F85 P15 F90 87.9(10) . .
F86 P15 F87 100.2(14) . .
F86 P15 F88 171.3(15) . .
F86 P15 F89 92.2(12) . .
F86 P15 F90 90.7(12) . .
F88 P15 F87 71.4(13) . .
F88 P15 F90 85.5(11) . .
F89 P15 F87 99.3(13) . .
F89 P15 F88 91.4(9) . .
F89 P15 F90 176.8(12) . .
F90 P15 F87 78.9(12) . .
F91 P16 F92 85.4(9) . .
F93 P16 F91 177.1(12) . .
F93 P16 F92 91.8(11) . .
F93 P16 F94 91.4(10) . .
F93 P16 F95 87.7(11) . .
F93 P16 F96 92.5(10) . .
F94 P16 F91 91.5(10) . .
F94 P16 F92 175.9(11) . .
F94 P16 F95 96.1(12) . .
F94 P16 F96 84.6(9) . .
F95 P16 F91 91.6(13) . .
F95 P16 F92 86.6(10) . .
F96 P16 F91 88.2(9) . .
F96 P16 F92 92.7(9) . .
F96 P16 F95 179.2(11) . .
F97 P17 F98 88.7(12) . .
F97 P17 F99 175.7(15) . .
F97 P17 F101 91.8(11) . .
F97 P17 F102 89.8(11) . .
F98 P17 F99 87.5(12) . .
F98 P17 F101 89.3(10) . .
F98 P17 F102 90.7(13) . .
F99 P17 F102 88.2(13) . .
F100 P17 F97 93.7(19) . .
F100 P17 F98 177.6(17) . .
F100 P17 F99 90.1(14) . .
F100 P17 F101 90.6(10) . .
F100 P17 F102 89.4(12) . .
F101 P17 F99 90.2(13) . .
F101 P17 F102 178.4(16) . .
F103 P18 F104 92.8(12) . .
F103 P18 F105 178.2(15) . .
F103 P18 F106 91.6(11) . .
F103 P18 F107 93.8(12) . .
F103 P18 F108 91.0(12) . .
F104 P18 F105 87.9(11) . .
F104 P18 F106 175.4(15) . .
F104 P18 F107 91.6(13) . .
F104 P18 F108 89.8(12) . .
F106 P18 F105 87.7(11) . .
F106 P18 F107 89.6(11) . .
F106 P18 F108 88.7(11) . .
F107 P18 F105 87.9(11) . .
F107 P18 F108 175.0(13) . .
F108 P18 F105 87.3(13) . .
F109 P19 F110 89.1(10) . .
F109 P19 F111 174.4(13) . .
F109 P19 F112 89.7(10) . .
F109 P19 F113 94.3(11) . .
F109 P19 F114 87.6(11) . .
F110 P19 F111 88.8(10) . .
F110 P19 F114 89.5(10) . .
F111 P19 F114 87.2(11) . .
F112 P19 F110 178.1(11) . .
F112 P19 F111 92.2(10) . .
F112 P19 F114 89.0(10) . .
F113 P19 F110 89.2(11) . .
F113 P19 F111 90.9(10) . .
F113 P19 F112 92.3(10) . .
F113 P19 F114 177.7(12) . .
C1 N1 C36 121.2(9) . .
C5 N1 C1 121.9(9) . .
C5 N1 C36 116.8(9) . .
C26 N2 C27 119.6(8) . .
C26 N2 C29 121.5(7) . .
C27 N2 C29 118.6(7) . .
C45 N3 C46 121.3(10) . .
C45 N3 C48 120.8(9) . .
C46 N3 C48 117.8(9) . .
C19 N4 C18 119.8(7) . .
C19 N4 C23 120.4(7) . .
C23 N4 C18 119.4(7) . .
C56 N5 C55 117.6(9) . .
C56 N5 C60 121.0(9) . .
C60 N5 C55 121.1(9) . .
C38 N6 C37 122.0(8) . .
C42 N6 C37 118.1(8) . .
C42 N6 C38 119.4(8) . .
C63 N8 C64 120.5(8) . .
C63 N8 C66 118.6(7) . .
C64 N8 C66 120.9(7) . .
C8 N18 C11 117.8(10) . .
C9 N18 C8 120.2(10) . .
C9 N18 C11 121.6(10) . .
N1 C1 H1 120.2 . .
N1 C1 C2 119.5(10) . .
C2 C1 H1 120.2 . .
C1 C2 H2 119.4 . .
C3 C2 C1 121.2(10) . .
C3 C2 H2 119.4 . .
C2 C3 C4 117.2(10) . .
C2 C3 C6 123.3(9) . .
C4 C3 C6 119.3(9) . .
C3 C4 H4 119.7 . .
C5 C4 C3 120.6(10) . .
C5 C4 H4 119.7 . .
N1 C5 C4 119.5(9) . .
N1 C5 H5 120.2 . .
C4 C5 H5 120.2 . .
C7 C6 C3 119.9(10) . .
C10 C6 C3 121.7(9) . .
C10 C6 C7 118.2(10) . .
C6 C7 H7 120.7 . .
C8 C7 C6 118.6(11) . .
C8 C7 H7 120.7 . .
N18 C8 C7 121.6(11) . .
N18 C8 H8 119.2 . .
C7 C8 H8 119.2 . .
N18 C9 H9 119.2 . .
N18 C9 C10 121.5(12) . .
C10 C9 H9 119.2 . .
C6 C10 H10 120.1 . .
C9 C10 C6 119.8(11) . .
C9 C10 H10 120.1 . .
N18 C11 H11A 109.9 . .
N18 C11 H11B 109.9 . .
N18 C11 C12 108.8(8) . .
H11A C11 H11B 108.3 . .
C12 C11 H11A 109.9 . .
C12 C11 H11B 109.9 . .
C13 C12 C11 120.5(10) . .
C17 C12 C11 121.3(10) . .
C17 C12 C13 118.1(9) . .
C12 C13 H13 120.0 . .
C14 C13 C12 120.0(10) . .
C14 C13 H13 120.0 . .
C13 C14 H14 119.2 . .
C13 C14 C15 121.6(10) . .
C15 C14 H14 119.2 . .
C14 C15 C16 118.3(9) . .
C14 C15 C18 121.5(9) . .
C16 C15 C18 120.1(9) . .
C15 C16 H16 118.8 . .
C17 C16 C15 122.4(10) . .
C17 C16 H16 118.8 . .
C12 C17 H17 120.3 . .
C16 C17 C12 119.5(10) . .
C16 C17 H17 120.3 . .
N4 C18 H18A 110.2 . .
N4 C18 H18B 110.2 . .
C15 C18 N4 107.6(7) . .
C15 C18 H18A 110.2 . .
C15 C18 H18B 110.2 . .
H18A C18 H18B 108.5 . .
N4 C19 H19 119.5 . .
N4 C19 C20 121.0(8) . .
C20 C19 H19 119.5 . .
C19 C20 H20 120.3 . .
C19 C20 C21 119.4(8) . .
C21 C20 H20 120.3 . .
C20 C21 C22 118.9(8) . .
C20 C21 C24 120.9(7) . .
C22 C21 C24 120.2(8) . .
C21 C22 H22 120.5 . .
C23 C22 C21 119.1(8) . .
C23 C22 H22 120.5 . .
N4 C23 C22 121.2(8) . .
N4 C23 H23 119.4 . .
C22 C23 H23 119.4 . .
C25 C24 C21 121.5(8) . .
C28 C24 C21 119.7(8) . .
C28 C24 C25 118.4(8) . .
C24 C25 H25 120.4 . .
C26 C25 C24 119.2(8) . .
C26 C25 H25 120.4 . .
N2 C26 C25 121.6(8) . .
N2 C26 H26 119.2 . .
C25 C26 H26 119.2 . .
N2 C27 H27 119.5 . .
N2 C27 C28 120.9(9) . .
C28 C27 H27 119.5 . .
C24 C28 H28 120.0 . .
C27 C28 C24 120.0(9) . .
C27 C28 H28 120.0 . .
N2 C29 H29A 109.9 . .
N2 C29 H29B 109.9 . .
N2 C29 C30 109.0(7) . .
H29A C29 H29B 108.3 . .
C30 C29 H29A 109.9 . .
C30 C29 H29B 109.9 . .
C31 C30 C29 120.3(8) . .
C31 C30 C35 117.8(8) . .
C35 C30 C29 121.6(8) . .
C30 C31 H31 118.3 . .
C30 C31 C32 123.5(9) . .
C32 C31 H31 118.3 . .
C31 C32 C37 119.7(9) . .
C33 C32 C31 117.4(9) . .
C33 C32 C37 122.9(9) . .
C32 C33 C34 119.7(9) . .
C32 C33 C36 123.8(9) . .
C34 C33 C36 116.3(9) . .
C33 C34 H34 118.8 . .
C33 C34 C35 122.4(9) . .
C35 C34 H34 118.8 . .
C30 C35 C66 122.3(8) . .
C34 C35 C30 118.9(8) . .
C34 C35 C66 118.8(8) . .
N1 C36 C33 110.2(8) . .
N1 C36 H36A 109.6 . .
N1 C36 H36B 109.6 . .
C33 C36 H36A 109.6 . .
C33 C36 H36B 109.6 . .
H36A C36 H36B 108.1 . .
N6 C37 C32 107.3(8) . .
N6 C37 H37A 110.3 . .
N6 C37 H37B 110.3 . .
C32 C37 H37A 110.3 . .
C32 C37 H37B 110.3 . .
H37A C37 H37B 108.5 . .
N6 C38 H38 119.6 . .
N6 C38 C39 120.7(9) . .
C39 C38 H38 119.6 . .
C38 C39 H39 119.5 . .
C38 C39 C40 120.9(9) . .
C40 C39 H39 119.5 . .
C39 C40 C41 115.8(9) . .
C39 C40 C43 122.1(8) . .
C41 C40 C43 121.9(9) . .
C40 C41 H41 119.5 . .
C42 C41 C40 121.1(9) . .
C42 C41 H41 119.5 . .
N6 C42 C41 121.4(9) . .
N6 C42 H42 119.3 . .
C41 C42 H42 119.3 . .
C44 C43 C40 123.5(9) . .
C44 C43 C47 115.4(9) . .
C47 C43 C40 121.0(9) . .
C43 C44 H44 118.9 . .
C43 C44 C45 122.3(10) . .
C45 C44 H44 118.9 . .
N3 C45 C44 119.1(10) . .
N3 C45 H45 120.4 . .
C44 C45 H45 120.4 . .
N3 C46 H46 120.1 . .
C47 C46 N3 119.8(10) . .
C47 C46 H46 120.1 . .
C43 C47 H47 119.2 . .
C46 C47 C43 121.7(10) . .
C46 C47 H47 119.2 . .
N3 C48 H48A 109.7 . .
N3 C48 H48B 109.7 . .
H48A C48 H48B 108.2 . .
C49 C48 N3 110.0(8) . .
C49 C48 H48A 109.7 . .
C49 C48 H48B 109.7 . .
C50 C49 C48 120.6(9) . .
C54 C49 C48 119.5(10) . .
C54 C49 C50 119.7(10) . .
C49 C50 H50 120.3 . .
C51 C50 C49 119.3(9) . .
C51 C50 H50 120.3 . .
C50 C51 H51 119.3 . .
C52 C51 C50 121.4(10) . .
C52 C51 H51 119.3 . .
C51 C52 C53 118.0(10) . .
C51 C52 C55 120.6(10) . .
C53 C52 C55 121.4(10) . .
C52 C53 H53 119.4 . .
C54 C53 C52 121.2(10) . .
C54 C53 H53 119.4 . .
C49 C54 C53 120.4(10) . .
C49 C54 H54 119.8 . .
C53 C54 H54 119.8 . .
N5 C55 H55A 110.0 . .
N5 C55 H55B 110.0 . .
C52 C55 N5 108.5(8) . .
C52 C55 H55A 110.0 . .
C52 C55 H55B 110.0 . .
H55A C55 H55B 108.4 . .
N5 C56 H56 119.6 . .
N5 C56 C57 120.8(10) . .
C57 C56 H56 119.6 . .
C56 C57 H57 120.4 . .
C56 C57 C58 119.3(10) . .
C58 C57 H57 120.4 . .
C57 C58 C59 119.2(9) . .
C57 C58 C61 120.4(10) . .
C59 C58 C61 119.9(9) . .
C58 C59 H59 120.7 . .
C60 C59 C58 118.5(10) . .
C60 C59 H59 120.7 . .
N5 C60 C59 120.7(10) . .
N5 C60 H60 119.7 . .
C59 C60 H60 119.7 . .
C62 C61 C58 119.3(9) . .
C65 C61 C58 123.0(9) . .
C65 C61 C62 117.5(9) . .
C61 C62 H62 119.9 . .
C63 C62 C61 120.2(9) . .
C63 C62 H62 119.9 . .
N8 C63 C62 119.9(9) . .
N8 C63 H63 120.1 . .
C62 C63 H63 120.1 . .
N8 C64 H64 119.6 . .
C65 C64 N8 120.7(9) . .
C65 C64 H64 119.6 . .
C61 C65 H65 119.5 . .
C64 C65 C61 121.0(9) . .
C64 C65 H65 119.5 . .
N8 C66 C35 109.8(7) . .
N8 C66 H66A 109.7 . .
N8 C66 H66B 109.7 . .
C35 C66 H66A 109.7 . .
C35 C66 H66B 109.7 . .
H66A C66 H66B 108.2 . .
N1S C1A C2S 174.1(18) . .
C1A C2S H2SA 109.5 . .
C1A C2S H2SB 109.5 . .
C1A C2S H2SC 109.5 . .
H2SA C2S H2SB 109.5 . .
H2SA C2S H2SC 109.5 . .
H2SB C2S H2SC 109.5 . .
N2S C3S C4S 179.3(11) . .
C3S C4S H4SA 109.5 . .
C3S C4S H4SB 109.5 . .
C3S C4S H4SC 109.5 . .
H4SA C4S H4SB 109.5 . .
H4SA C4S H4SC 109.5 . .
H4SB C4S H4SC 109.5 . .
N3S C5S C6S 151(3) . .
N3T C5S N3S 53(3) . .
N3T C5S C6S 156(4) . .
C5S C6S H6SA 109.5 . .
C5S C6S H6SB 109.5 . .
C5S C6S H6SC 109.5 . .
H6SA C6S H6SB 109.5 . .
H6SA C6S H6SC 109.5 . .
H6SB C6S H6SC 109.5 . .
N4S C7S C8S 177.9(13) . .
C7S C8S H8SA 109.5 . .
C7S C8S H8SB 109.5 . .
C7S C8S H8SC 109.5 . .
H8SA C8S H8SB 109.5 . .
H8SA C8S H8SC 109.5 . .
H8SB C8S H8SC 109.5 . .
N5S C9S C10S 170.5(13) . .
C9S C10S H10E 109.5 . .
C9S C10S H10F 109.5 . .
C9S C10S H10G 109.5 . .
H10E C10S H10F 109.5 . .
H10E C10S H10G 109.5 . .
H10F C10S H10G 109.5 . .
N6S C11S C12S 178.0(14) . .
C11S C12S H12C 109.5 . .
C11S C12S H12D 109.5 . .
C11S C12S H12E 109.5 . .
H12C C12S H12D 109.5 . .
H12C C12S H12E 109.5 . .
H12D C12S H12E 109.5 . .
N7S C13S C14S 175(3) . .
C13S C14S H14A 109.5 . .
C13S C14S H14B 109.5 . .
C13S C14S H14C 109.5 . .
H14A C14S H14B 109.5 . .
H14A C14S H14C 109.5 . .
H14B C14S H14C 109.5 . .
N8S C15S C16S 178.8(14) . .
C15S C16S H16A 109.5 . .
C15S C16S H16B 109.5 . .
C15S C16S H16C 109.5 . .
H16A C16S H16B 109.5 . .
H16A C16S H16C 109.5 . .
H16B C16S H16C 109.5 . .
C67 N9 C71 121.1(7) . .
C67 N9 C100 120.2(7) . .
C71 N9 C100 118.4(7) . .
C74 N10 C77 118.7(7) . .
C75 N10 C74 121.1(7) . .
C75 N10 C77 119.9(7) . .
C85 N11 C84 119.9(8) . .
C85 N11 C89 120.6(8) . .
C89 N11 C84 119.1(8) . .
C92 N12 C95 119.2(7) . .
C93 N12 C92 120.9(8) . .
C93 N12 C95 119.9(7) . .
C104 N13 C103 117.8(7) . .
C108 N13 C103 120.3(7) . .
C108 N13 C104 121.6(8) . .
C111 N14 C112 121.2(9) . .
C111 N14 C114 118.9(9) . .
C112 N14 C114 119.5(9) . .
C122 N15 C121 119.8(10) . .
C122 N15 C126 120.5(9) . .
C126 N15 C121 119.7(9) . .
C129 N16 C132 119.0(7) . .
C130 N16 C129 119.4(8) . .
C130 N16 C132 121.5(8) . .
N9 C67 H67 119.7 . .
N9 C67 C68 120.5(8) . .
C68 C67 H67 119.7 . .
C67 C68 H68 119.8 . .
C67 C68 C69 120.4(8) . .
C69 C68 H68 119.8 . .
C68 C69 C70 117.1(8) . .
C68 C69 C72 120.4(8) . .
C70 C69 C72 122.4(8) . .
C69 C70 H70 119.6 . .
C71 C70 C69 120.9(8) . .
C71 C70 H70 119.6 . .
N9 C71 C70 119.6(9) . .
N9 C71 H71 120.2 . .
C70 C71 H71 120.2 . .
C73 C72 C69 121.0(7) . .
C73 C72 C76 118.7(8) . .
C76 C72 C69 120.3(8) . .
C72 C73 H73 119.6 . .
C72 C73 C74 120.8(8) . .
C74 C73 H73 119.6 . .
N10 C74 C73 118.9(8) . .
N10 C74 H74 120.5 . .
C73 C74 H74 120.5 . .
N10 C75 H75 119.0 . .
N10 C75 C76 121.9(8) . .
C76 C75 H75 119.0 . .
C72 C76 H76 120.7 . .
C75 C76 C72 118.6(8) . .
C75 C76 H76 120.7 . .
N10 C77 H77A 110.4 . .
N10 C77 H77B 110.4 . .
N10 C77 C78 106.5(7) . .
H77A C77 H77B 108.6 . .
C78 C77 H77A 110.4 . .
C78 C77 H77B 110.4 . .
C79 C78 C77 118.6(9) . .
C83 C78 C77 121.8(8) . .
C83 C78 C79 119.5(9) . .
C78 C79 H79 120.5 . .
C80 C79 C78 119.0(9) . .
C80 C79 H79 120.5 . .
C79 C80 H80 119.4 . .
C79 C80 C81 121.2(9) . .
C81 C80 H80 119.4 . .
C80 C81 C84 120.1(9) . .
C82 C81 C80 118.2(9) . .
C82 C81 C84 121.7(9) . .
C81 C82 H82 119.4 . .
C83 C82 C81 121.3(9) . .
C83 C82 H82 119.4 . .
C78 C83 H83 119.6 . .
C82 C83 C78 120.8(9) . .
C82 C83 H83 119.6 . .
N11 C84 C81 107.5(7) . .
N11 C84 H84A 110.2 . .
N11 C84 H84B 110.2 . .
C81 C84 H84A 110.2 . .
C81 C84 H84B 110.2 . .
H84A C84 H84B 108.5 . .
N11 C85 H85 119.3 . .
N11 C85 C86 121.3(9) . .
C86 C85 H85 119.3 . .
C85 C86 H86 120.0 . .
C85 C86 C87 120.0(9) . .
C87 C86 H86 120.0 . .
C86 C87 C90 120.8(8) . .
C88 C87 C86 117.1(8) . .
C88 C87 C90 122.0(8) . .
C87 C88 H88 119.9 . .
C87 C88 C89 120.1(9) . .
C89 C88 H88 119.9 . .
N11 C89 C88 120.6(9) . .
N11 C89 H89 119.7 . .
C88 C89 H89 119.7 . .
C91 C90 C87 120.8(8) . .
C91 C90 C94 117.3(8) . .
C94 C90 C87 121.7(8) . .
C90 C91 H91 119.7 . .
C92 C91 C90 120.6(8) . .
C92 C91 H91 119.7 . .
N12 C92 H92 119.5 . .
C91 C92 N12 121.0(8) . .
C91 C92 H92 119.5 . .
N12 C93 H93 120.0 . .
N12 C93 C94 120.0(8) . .
C94 C93 H93 120.0 . .
C90 C94 H94 119.9 . .
C93 C94 C90 120.1(9) . .
C93 C94 H94 119.9 . .
N12 C95 H95A 109.6 . .
N12 C95 H95B 109.6 . .
N12 C95 C96 110.2(7) . .
H95A C95 H95B 108.1 . .
C96 C95 H95A 109.6 . .
C96 C95 H95B 109.6 . .
C97 C96 C95 122.0(8) . .
C102 C96 C95 118.1(8) . .
C102 C96 C97 119.6(8) . .
C96 C97 C132 122.3(8) . .
C98 C97 C96 118.2(8) . .
C98 C97 C132 119.3(8) . .
C97 C98 H98 119.4 . .
C99 C98 C97 121.2(8) . .
C99 C98 H98 119.4 . .
C98 C99 C100 119.5(8) . .
C98 C99 C101 121.0(8) . .
C101 C99 C100 119.0(8) . .
N9 C100 C99 107.6(7) . .
N9 C100 H10A 110.2 . .
N9 C100 H10B 110.2 . .
C99 C100 H10A 110.2 . .
C99 C100 H10B 110.2 . .
H10A C100 H10B 108.5 . .
C99 C101 C103 122.6(8) . .
C102 C101 C99 117.0(8) . .
C102 C101 C103 120.4(8) . .
C96 C102 C101 122.5(9) . .
C96 C102 H102 118.7 . .
C101 C102 H102 118.7 . .
N13 C103 H10C 109.5 . .
N13 C103 H10D 109.5 . .
C101 C103 N13 110.6(7) . .
C101 C103 H10C 109.5 . .
C101 C103 H10D 109.5 . .
H10C C103 H10D 108.1 . .
N13 C104 H104 120.3 . .
N13 C104 C105 119.4(8) . .
C105 C104 H104 120.3 . .
C104 C105 H105 120.0 . .
C104 C105 C106 120.0(8) . .
C106 C105 H105 120.0 . .
C105 C106 C107 117.8(8) . .
C105 C106 C109 119.7(8) . .
C107 C106 C109 122.3(8) . .
C106 C107 H107 119.6 . .
C108 C107 C106 120.9(9) . .
C108 C107 H107 119.6 . .
N13 C108 C107 120.1(9) . .
N13 C108 H108 119.9 . .
C107 C108 H108 119.9 . .
C110 C109 C106 122.4(9) . .
C113 C109 C106 119.9(9) . .
C113 C109 C110 117.5(9) . .
C109 C110 H110 120.1 . .
C111 C110 C109 119.9(10) . .
C111 C110 H110 120.1 . .
N14 C111 C110 120.0(10) . .
N14 C111 H111 120.0 . .
C110 C111 H111 120.0 . .
N14 C112 H112 119.6 . .
N14 C112 C113 120.8(10) . .
C113 C112 H112 119.6 . .
C109 C113 H113 119.8 . .
C112 C113 C109 120.3(10) . .
C112 C113 H113 119.8 . .
N14 C114 H11C 110.2 . .
N14 C114 H11D 110.2 . .
N14 C114 C115 107.7(7) . .
H11C C114 H11D 108.5 . .
C115 C114 H11C 110.2 . .
C115 C114 H11D 110.2 . .
C116 C115 C114 120.9(11) . .
C116 C115 C120 117.4(11) . .
C120 C115 C114 121.7(11) . .
C115 C116 H116 118.2 . .
C115 C116 C117 123.6(13) . .
C117 C116 H116 118.2 . .
C116 C117 H117 121.2 . .
C118 C117 C116 117.7(14) . .
C118 C117 H117 121.2 . .
C117 C118 C121 118.5(12) . .
C119 C118 C117 118.3(12) . .
C119 C118 C121 123.2(11) . .
C118 C119 H119 119.4 . .
C120 C119 C118 121.3(13) . .
C120 C119 H119 119.4 . .
C115 C120 H120 119.2 . .
C119 C120 C115 121.7(13) . .
C119 C120 H120 119.2 . .
N15 C121 C118 110.1(8) . .
N15 C121 H12A 109.7 . .
N15 C121 H12B 109.7 . .
C118 C121 H12A 109.7 . .
C118 C121 H12B 109.7 . .
H12A C121 H12B 108.2 . .
N15 C122 H122 119.4 . .
N15 C122 C123 121.2(11) . .
C123 C122 H122 119.4 . .
C122 C123 H123 120.2 . .
C122 C123 C124 119.6(10) . .
C124 C123 H123 120.2 . .
C123 C124 C127 121.3(9) . .
C125 C124 C123 117.9(9) . .
C125 C124 C127 120.4(9) . .
C124 C125 H125 119.9 . .
C124 C125 C126 120.3(10) . .
C126 C125 H125 119.9 . .
N15 C126 C125 120.1(10) . .
N15 C126 H126 120.0 . .
C125 C126 H126 120.0 . .
C128 C127 C124 120.6(8) . .
C128 C127 C131 117.5(8) . .
C131 C127 C124 121.6(8) . .
C127 C128 H128 120.1 . .
C129 C128 C127 119.8(9) . .
C129 C128 H128 120.1 . .
N16 C129 C128 120.9(9) . .
N16 C129 H129 119.5 . .
C128 C129 H129 119.5 . .
N16 C130 H130 119.5 . .
N16 C130 C131 120.9(9) . .
C131 C130 H130 119.5 . .
C127 C131 H131 119.8 . .
C130 C131 C127 120.4(9) . .
C130 C131 H131 119.8 . .
N16 C132 C97 109.7(7) . .
N16 C132 H13A 109.7 . .
N16 C132 H13B 109.7 . .
C97 C132 H13A 109.7 . .
C97 C132 H13B 109.7 . .
H13A C132 H13B 108.2 . .
N9S N9S C18S 72(9) 2_755 .
N9S N9S C18S 78(9) 2_755 2_755
C18S N9S C18S 150(6) 2_755 .
H17A C17S H17B 109.5 . .
H17A C17S H17C 109.5 . .
H17B C17S H17C 109.5 . .
C18S C17S H17A 109.5 . .
C18S C17S H17B 109.5 . .
C18S C17S H17C 109.5 . .
N9S C18S N9S 30(6) 2_755 .
N9S C18S C17S 164(6) . .
N9S C18S C17S 148(8) 2_755 .
N9T C17T C18T 169(3) . .
C17T C18T H18C 109.5 . .
C17T C18T H18D 109.5 . .
C17T C18T H18E 109.5 . .
H18C C18T H18D 109.5 . .
H18C C18T H18E 109.5 . .
H18D C18T H18E 109.5 . .
N10S C19S C20S 179.3(16) . .
C19S C20S H20A 109.5 . .
C19S C20S H20B 109.5 . .
C19S C20S H20C 109.5 . .
H20A C20S H20B 109.5 . .
H20A C20S H20C 109.5 . .
H20B C20S H20C 109.5 . .
N11S C21S C22S 179.0(15) . .
C21S C22S H22A 109.5 . .
C21S C22S H22B 109.5 . .
C21S C22S H22C 109.5 . .
H22A C22S H22B 109.5 . .
H22A C22S H22C 109.5 . .
H22B C22S H22C 109.5 . .
N12S C23S C24S 165(3) . .
N12S C23S C24T 148(4) . .
C24S C23S C24T 47(3) . .
C23S C24S H24A 109.5 . .
C23S C24S H24B 109.5 . .
C23S C24S H24C 109.5 . .
H24A C24S H24B 109.5 . .
H24A C24S H24C 109.5 . .
H24B C24S H24C 109.5 . .
C23S C24T H24D 109.5 . .
C23S C24T H24E 109.5 . .
C23S C24T H24F 109.5 . .
H24D C24T H24E 109.5 . .
H24D C24T H24F 109.5 . .
H24E C24T H24F 109.5 . .
N13S C25S C26S 179.1(13) . .
C25S C26S H26A 109.5 . .
C25S C26S H26B 109.5 . .
C25S C26S H26C 109.5 . .
H26A C26S H26B 109.5 . .
H26A C26S H26C 109.5 . .
H26B C26S H26C 109.5 . .
N14S C27S C28S 173(5) . .
C27S C28S H28A 109.5 . .
C27S C28S H28B 109.5 . .
C27S C28S H28C 109.5 . .
H28A C28S H28B 109.5 . .
H28A C28S H28C 109.5 . .
H28B C28S H28C 109.5 . .

loop_
_geom_bond_atom_site_label_1
_geom_bond_atom_site_label_2
_geom_bond_distance
_geom_bond_site_symmetry_2
P1 F1 1.612(6) .
P1 F2 1.591(5) .
P1 F3 1.576(6) .
P1 F4 1.595(6) .
P1 F5 1.615(6) .
P1 F6 1.593(6) .
P2 F7 1.601(6) .
P2 F8 1.592(6) .
P2 F9 1.590(6) .
P2 F10 1.592(6) .
P2 F11 1.590(6) .
P2 F12 1.589(6) .
P3 F13 1.578(6) .
P3 F14 1.588(5) .
P3 F15 1.601(6) .
P3 F16 1.582(6) .
P3 F17 1.584(8) .
P3 F18 1.603(7) .
P4 F19 1.608(6) .
P4 F20 1.592(6) .
P4 F21 1.617(6) .
P4 F22 1.600(6) .
P4 F23 1.604(6) .
P4 F24 1.598(6) .
P5 F25 1.598(6) .
P5 F26 1.607(7) .
P5 F27 1.598(6) .
P5 F28 1.556(7) .
P5 F29 1.591(6) .
P5 F30 1.587(5) .
P6 F31 1.567(10) .
P6 F32 1.563(8) .
P6 F33 1.547(9) .
P6 F34 1.583(6) .
P6 F35 1.551(8) .
P6 F36 1.535(7) .
P7 F37 1.533(8) .
P7 F38 1.597(8) .
P7 F39 1.590(8) .
P7 F40 1.561(7) .
P7 F41 1.579(7) .
P7 F42 1.592(7) .
P8 F43 1.607(6) .
P8 F44 1.598(6) .
P8 F45 1.598(6) .
P8 F46 1.585(7) .
P8 F47 1.612(8) .
P8 F48 1.610(7) .
P9 F49 1.544(9) .
P9 F50 1.592(9) .
P9 F51 1.439(10) .
P9 F52 1.512(11) .
P9 F53 1.660(10) .
P9 F54 1.500(8) .
P10 F55 1.573(7) .
P10 F56 1.571(7) .
P10 F57 1.581(7) .
P10 F58 1.591(7) .
P10 F59 1.613(10) .
P10 F60 1.572(9) .
P11 F61 1.562(9) .
P11 F62 1.603(9) .
P11 F63 1.579(8) .
P11 F64 1.537(10) .
P11 F65 1.550(9) .
P11 F66 1.598(8) .
P12 F67 1.604(7) .
P12 F68 1.577(7) .
P12 F69 1.593(7) .
P12 F70 1.577(7) .
P12 F71 1.589(8) .
P12 F72 1.575(7) .
P13 F73 1.600(8) .
P13 F74 1.586(8) .
P13 F75 1.584(8) .
P13 F76 1.584(8) .
P13 F77 1.546(8) .
P13 F78 1.617(8) .
P14 F79 1.506(9) .
P14 F80 1.595(7) .
P14 F81 1.615(10) .
P14 F82 1.615(8) .
P14 F83 1.503(9) .
P14 F84 1.578(9) .
P15 F85 1.542(17) .
P15 F86 1.543(19) .
P15 F87 1.68(2) .
P15 F88 1.589(18) .
P15 F89 1.56(2) .
P15 F90 1.64(2) .
P16 F91 1.560(12) .
P16 F92 1.583(13) .
P16 F93 1.534(12) .
P16 F94 1.536(13) .
P16 F95 1.552(12) .
P16 F96 1.542(11) .
P17 F97 1.567(16) .
P17 F98 1.584(16) .
P17 F99 1.597(16) .
P17 F100 1.563(16) .
P17 F101 1.584(15) .
P17 F102 1.605(16) .
P18 F103 1.527(16) .
P18 F104 1.553(16) .
P18 F105 1.577(17) .
P18 F106 1.556(16) .
P18 F107 1.558(16) .
P18 F108 1.560(17) .
P19 F109 1.567(15) .
P19 F110 1.589(14) .
P19 F111 1.595(14) .
P19 F112 1.589(14) .
P19 F113 1.574(15) .
P19 F114 1.599(15) .
N1 C1 1.347(13) .
N1 C5 1.331(12) .
N1 C36 1.487(12) .
N2 C26 1.333(11) .
N2 C27 1.362(11) .
N2 C29 1.494(11) .
N3 C45 1.322(13) .
N3 C46 1.354(13) .
N3 C48 1.512(13) .
N4 C18 1.504(11) .
N4 C19 1.340(11) .
N4 C23 1.351(11) .
N5 C55 1.511(12) .
N5 C56 1.327(13) .
N5 C60 1.336(13) .
N6 C37 1.503(12) .
N6 C38 1.339(12) .
N6 C42 1.329(12) .
N8 C63 1.344(11) .
N8 C64 1.360(11) .
N8 C66 1.465(11) .
N18 C8 1.327(14) .
N18 C9 1.327(13) .
N18 C11 1.484(13) .
C1 H1 0.9500 .
C1 C2 1.369(14) .
C2 H2 0.9500 .
C2 C3 1.362(14) .
C3 C4 1.404(13) .
C3 C6 1.508(14) .
C4 H4 0.9500 .
C4 C5 1.366(13) .
C5 H5 0.9500 .
C6 C7 1.399(14) .
C6 C10 1.376(15) .
C7 H7 0.9500 .
C7 C8 1.370(15) .
C8 H8 0.9500 .
C9 H9 0.9500 .
C9 C10 1.358(14) .
C10 H10 0.9500 .
C11 H11A 0.9900 .
C11 H11B 0.9900 .
C11 C12 1.497(14) .
C12 C13 1.429(15) .
C12 C17 1.409(15) .
C13 H13 0.9500 .
C13 C14 1.361(13) .
C14 H14 0.9500 .
C14 C15 1.380(13) .
C15 C16 1.390(13) .
C15 C18 1.502(12) .
C16 H16 0.9500 .
C16 C17 1.360(13) .
C17 H17 0.9500 .
C18 H18A 0.9900 .
C18 H18B 0.9900 .
C19 H19 0.9500 .
C19 C20 1.370(12) .
C20 H20 0.9500 .
C20 C21 1.384(12) .
C21 C22 1.398(11) .
C21 C24 1.487(12) .
C22 H22 0.9500 .
C22 C23 1.360(12) .
C23 H23 0.9500 .
C24 C25 1.396(12) .
C24 C28 1.380(13) .
C25 H25 0.9500 .
C25 C26 1.376(12) .
C26 H26 0.9500 .
C27 H27 0.9500 .
C27 C28 1.369(13) .
C28 H28 0.9500 .
C29 H29A 0.9900 .
C29 H29B 0.9900 .
C29 C30 1.506(12) .
C30 C31 1.385(12) .
C30 C35 1.395(12) .
C31 H31 0.9500 .
C31 C32 1.407(13) .
C32 C33 1.381(14) .
C32 C37 1.521(13) .
C33 C34 1.382(13) .
C33 C36 1.515(13) .
C34 H34 0.9500 .
C34 C35 1.393(12) .
C35 C66 1.519(12) .
C36 H36A 0.9900 .
C36 H36B 0.9900 .
C37 H37A 0.9900 .
C37 H37B 0.9900 .
C38 H38 0.9500 .
C38 C39 1.374(13) .
C39 H39 0.9500 .
C39 C40 1.377(13) .
C40 C41 1.396(13) .
C40 C43 1.448(13) .
C41 H41 0.9500 .
C41 C42 1.352(13) .
C42 H42 0.9500 .
C43 C44 1.369(13) .
C43 C47 1.400(13) .
C44 H44 0.9500 .
C44 C45 1.379(15) .
C45 H45 0.9500 .
C46 H46 0.9500 .
C46 C47 1.345(14) .
C47 H47 0.9500 .
C48 H48A 0.9900 .
C48 H48B 0.9900 .
C48 C49 1.494(14) .
C49 C50 1.392(14) .
C49 C54 1.372(14) .
C50 H50 0.9500 .
C50 C51 1.389(14) .
C51 H51 0.9500 .
C51 C52 1.385(14) .
C52 C53 1.386(14) .
C52 C55 1.506(14) .
C53 H53 0.9500 .
C53 C54 1.381(14) .
C54 H54 0.9500 .
C55 H55A 0.9900 .
C55 H55B 0.9900 .
C56 H56 0.9500 .
C56 C57 1.367(14) .
C57 H57 0.9500 .
C57 C58 1.375(14) .
C58 C59 1.391(14) .
C58 C61 1.485(13) .
C59 H59 0.9500 .
C59 C60 1.373(13) .
C60 H60 0.9500 .
C61 C62 1.399(13) .
C61 C65 1.380(13) .
C62 H62 0.9500 .
C62 C63 1.376(13) .
C63 H63 0.9500 .
C64 H64 0.9500 .
C64 C65 1.342(13) .
C65 H65 0.9500 .
C66 H66A 0.9900 .
C66 H66B 0.9900 .
N1S C1A 1.087(16) .
C1A C2S 1.49(2) .
C2S H2SA 0.9800 .
C2S H2SB 0.9800 .
C2S H2SC 0.9800 .
N2S C3S 1.148(12) .
C3S C4S 1.462(15) .
C4S H4SA 0.9800 .
C4S H4SB 0.9800 .
C4S H4SC 0.9800 .
N3S C5S 1.20(2) .
N3T C5S 1.19(2) .
C5S C6S 1.38(2) .
C6S H6SA 0.9800 .
C6S H6SB 0.9800 .
C6S H6SC 0.9800 .
N4S C7S 1.150(13) .
C7S C8S 1.431(16) .
C8S H8SA 0.9800 .
C8S H8SB 0.9800 .
C8S H8SC 0.9800 .
N5S C9S 1.034(12) .
C9S C10S 1.506(14) .
C10S H10E 0.9800 .
C10S H10F 0.9800 .
C10S H10G 0.9800 .
N6S C11S 1.120(12) .
C11S C12S 1.452(15) .
C12S H12C 0.9800 .
C12S H12D 0.9800 .
C12S H12E 0.9800 .
N7S C13S 1.20(2) .
C13S C14S 1.40(3) .
C14S H14A 0.9800 .
C14S H14B 0.9800 .
C14S H14C 0.9800 .
N8S C15S 1.164(15) .
C15S C16S 1.417(17) .
C16S H16A 0.9800 .
C16S H16B 0.9800 .
C16S H16C 0.9800 .
N9 C67 1.325(11) .
N9 C71 1.351(11) .
N9 C100 1.504(10) .
N10 C74 1.352(11) .
N10 C75 1.335(11) .
N10 C77 1.498(11) .
N11 C84 1.489(11) .
N11 C85 1.322(12) .
N11 C89 1.324(12) .
N12 C92 1.347(11) .
N12 C93 1.322(11) .
N12 C95 1.491(11) .
N13 C103 1.491(11) .
N13 C104 1.357(11) .
N13 C108 1.335(11) .
N14 C111 1.326(13) .
N14 C112 1.334(13) .
N14 C114 1.516(12) .
N15 C121 1.516(12) .
N15 C122 1.322(14) .
N15 C126 1.332(14) .
N16 C129 1.352(11) .
N16 C130 1.346(12) .
N16 C132 1.484(11) .
C67 H67 0.9500 .
C67 C68 1.371(11) .
C68 H68 0.9500 .
C68 C69 1.383(12) .
C69 C70 1.387(12) .
C69 C72 1.478(12) .
C70 H70 0.9500 .
C70 C71 1.366(12) .
C71 H71 0.9500 .
C72 C73 1.371(12) .
C72 C76 1.402(12) .
C73 H73 0.9500 .
C73 C74 1.385(12) .
C74 H74 0.9500 .
C75 H75 0.9500 .
C75 C76 1.362(12) .
C76 H76 0.9500 .
C77 H77A 0.9900 .
C77 H77B 0.9900 .
C77 C78 1.506(13) .
C78 C79 1.409(13) .
C78 C83 1.379(13) .
C79 H79 0.9500 .
C79 C80 1.395(13) .
C80 H80 0.9500 .
C80 C81 1.402(14) .
C81 C82 1.386(13) .
C81 C84 1.504(13) .
C82 H82 0.9500 .
C82 C83 1.378(13) .
C83 H83 0.9500 .
C84 H84A 0.9900 .
C84 H84B 0.9900 .
C85 H85 0.9500 .
C85 C86 1.375(13) .
C86 H86 0.9500 .
C86 C87 1.386(12) .
C87 C88 1.382(13) .
C87 C90 1.476(12) .
C88 H88 0.9500 .
C88 C89 1.389(13) .
C89 H89 0.9500 .
C90 C91 1.381(12) .
C90 C94 1.391(12) .
C91 H91 0.9500 .
C91 C92 1.342(12) .
C92 H92 0.9500 .
C93 H93 0.9500 .
C93 C94 1.379(13) .
C94 H94 0.9500 .
C95 H95A 0.9900 .
C95 H95B 0.9900 .
C95 C96 1.516(12) .
C96 C97 1.403(12) .
C96 C102 1.381(12) .
C97 C98 1.389(12) .
C97 C132 1.505(12) .
C98 H98 0.9500 .
C98 C99 1.377(12) .
C99 C100 1.528(12) .
C99 C101 1.404(12) .
C100 H10A 0.9900 .
C100 H10B 0.9900 .
C101 C102 1.388(12) .
C101 C103 1.488(12) .
C102 H102 0.9500 .
C103 H10C 0.9900 .
C103 H10D 0.9900 .
C104 H104 0.9500 .
C104 C105 1.385(12) .
C105 H105 0.9500 .
C105 C106 1.388(13) .
C106 C107 1.392(13) .
C106 C109 1.481(13) .
C107 H107 0.9500 .
C107 C108 1.361(13) .
C108 H108 0.9500 .
C109 C110 1.386(14) .
C109 C113 1.381(13) .
C110 H110 0.9500 .
C110 C111 1.384(14) .
C111 H111 0.9500 .
C112 H112 0.9500 .
C112 C113 1.357(13) .
C113 H113 0.9500 .
C114 H11C 0.9900 .
C114 H11D 0.9900 .
C114 C115 1.535(14) .
C115 C116 1.336(17) .
C115 C120 1.360(15) .
C116 H116 0.9500 .
C116 C117 1.400(18) .
C117 H117 0.9500 .
C117 C118 1.382(18) .
C118 C119 1.376(18) .
C118 C121 1.528(15) .
C119 H119 0.9500 .
C119 C120 1.354(16) .
C120 H120 0.9500 .
C121 H12A 0.9900 .
C121 H12B 0.9900 .
C122 H122 0.9500 .
C122 C123 1.372(13) .
C123 H123 0.9500 .
C123 C124 1.373(14) .
C124 C125 1.371(13) .
C124 C127 1.503(12) .
C125 H125 0.9500 .
C125 C126 1.377(14) .
C126 H126 0.9500 .
C127 C128 1.379(12) .
C127 C131 1.397(13) .
C128 H128 0.9500 .
C128 C129 1.376(12) .
C129 H129 0.9500 .
C130 H130 0.9500 .
C130 C131 1.357(13) .
C131 H131 0.9500 .
C132 H13A 0.9900 .
C132 H13B 0.9900 .
N9S N9S 0.64(13) 2_755
N9S C18S 1.26(3) .
N9S C18S 1.23(9) 2_755
C17S H17A 0.9800 .
C17S H17B 0.9800 .
C17S H17C 0.9800 .
C17S C18S 1.43(3) .
C18S N9S 1.23(9) 2_755
N9T C17T 1.25(3) .
C17T C18T 1.43(3) .
C18T H18C 0.9800 .
C18T H18D 0.9800 .
C18T H18E 0.9800 .
N10S C19S 1.139(16) .
C19S C20S 1.490(19) .
C20S H20A 0.9800 .
C20S H20B 0.9800 .
C20S H20C 0.9800 .
N11S C21S 1.156(14) .
C21S C22S 1.446(17) .
C22S H22A 0.9800 .
C22S H22B 0.9800 .
C22S H22C 0.9800 .
N12S C23S 1.067(19) .
C23S C24S 1.68(3) .
C23S C24T 1.70(3) .
C24S H24A 0.9800 .
C24S H24B 0.9800 .
C24S H24C 0.9800 .
C24T H24D 0.9800 .
C24T H24E 0.9800 .
C24T H24F 0.9800 .
N13S C25S 1.161(14) .
C25S C26S 1.439(16) .
C26S H26A 0.9800 .
C26S H26B 0.9800 .
C26S H26C 0.9800 .
N14S C27S 1.09(3) .
C27S C28S 1.54(4) .
C28S H28A 0.9800 .
C28S H28B 0.9800 .
C28S H28C 0.9800 .

loop_
_geom_torsion_atom_site_label_1
_geom_torsion_atom_site_label_2
_geom_torsion_atom_site_label_3
_geom_torsion_atom_site_label_4
_geom_torsion
_geom_torsion_site_symmetry_1
_geom_torsion_site_symmetry_4
N1 C1 C2 C3 -2.2(16) . .
N2 C27 C28 C24 0.0(15) . .
N2 C29 C30 C31 112.6(9) . .
N2 C29 C30 C35 -61.1(10) . .
N3 C46 C47 C43 1.0(15) . .
N3 C48 C49 C50 -110.6(11) . .
N3 C48 C49 C54 63.7(13) . .
N4 C19 C20 C21 -1.5(12) . .
N5 C56 C57 C58 1.2(17) . .
N6 C38 C39 C40 -2.6(15) . .
N8 C64 C65 C61 0.4(14) . .
N18 C9 C10 C6 0.5(16) . .
N18 C11 C12 C13 -87.2(12) . .
N18 C11 C12 C17 88.1(12) . .
C1 N1 C5 C4 1.4(15) . .
C1 N1 C36 C33 -114.6(10) . .
C1 C2 C3 C4 3.2(15) . .
C1 C2 C3 C6 -172.9(9) . .
C2 C3 C4 C5 -2.0(15) . .
C2 C3 C6 C7 26.1(14) . .
C2 C3 C6 C10 -159.0(10) . .
C3 C4 C5 N1 -0.2(15) . .
C3 C6 C7 C8 173.9(9) . .
C3 C6 C10 C9 -173.7(9) . .
C4 C3 C6 C7 -150.0(10) . .
C4 C3 C6 C10 24.9(14) . .
C5 N1 C1 C2 -0.2(15) . .
C5 N1 C36 C33 61.0(11) . .
C6 C3 C4 C5 174.3(9) . .
C6 C7 C8 N18 -0.8(16) . .
C7 C6 C10 C9 1.3(16) . .
C8 N18 C9 C10 -2.4(15) . .
C8 N18 C11 C12 83.4(12) . .
C9 N18 C8 C7 2.6(16) . .
C9 N18 C11 C12 -89.8(12) . .
C10 C6 C7 C8 -1.1(15) . .
C11 N18 C8 C7 -170.7(9) . .
C11 N18 C9 C10 170.6(9) . .
C11 C12 C13 C14 172.6(9) . .
C11 C12 C17 C16 -172.9(9) . .
C12 C13 C14 C15 0.1(15) . .
C13 C12 C17 C16 2.5(14) . .
C13 C14 C15 C16 3.0(14) . .
C13 C14 C15 C18 -174.5(9) . .
C14 C15 C16 C17 -3.4(14) . .
C14 C15 C18 N4 92.3(10) . .
C15 C16 C17 C12 0.6(15) . .
C16 C15 C18 N4 -85.1(10) . .
C17 C12 C13 C14 -2.9(14) . .
C18 N4 C19 C20 171.3(7) . .
C18 N4 C23 C22 -170.0(7) . .
C18 C15 C16 C17 174.2(9) . .
C19 N4 C18 C15 -86.9(9) . .
C19 N4 C23 C22 3.1(12) . .
C19 C20 C21 C22 3.5(12) . .
C19 C20 C21 C24 -175.2(7) . .
C20 C21 C22 C23 -2.2(12) . .
C20 C21 C24 C25 -36.4(12) . .
C20 C21 C24 C28 136.9(9) . .
C21 C22 C23 N4 -1.0(12) . .
C21 C24 C25 C26 173.7(8) . .
C21 C24 C28 C27 -172.1(8) . .
C22 C21 C24 C25 144.9(8) . .
C22 C21 C24 C28 -41.8(11) . .
C23 N4 C18 C15 86.2(9) . .
C23 N4 C19 C20 -1.7(12) . .
C24 C21 C22 C23 176.5(7) . .
C24 C25 C26 N2 -3.5(13) . .
C25 C24 C28 C27 1.4(14) . .
C26 N2 C27 C28 -3.1(14) . .
C26 N2 C29 C30 119.6(9) . .
C27 N2 C26 C25 4.9(13) . .
C27 N2 C29 C30 -55.3(10) . .
C28 C24 C25 C26 0.3(13) . .
C29 N2 C26 C25 -169.9(8) . .
C29 N2 C27 C28 171.9(8) . .
C29 C30 C31 C32 -171.3(8) . .
C29 C30 C35 C34 169.4(8) . .
C29 C30 C35 C66 -10.3(12) . .
C30 C31 C32 C33 2.4(13) . .
C30 C31 C32 C37 -176.0(8) . .
C30 C35 C66 N8 -133.1(8) . .
C31 C30 C35 C34 -4.5(12) . .
C31 C30 C35 C66 175.9(8) . .
C31 C32 C33 C34 -5.6(13) . .
C31 C32 C33 C36 169.5(8) . .
C31 C32 C37 N6 110.5(9) . .
C32 C33 C34 C35 3.9(14) . .
C32 C33 C36 N1 -111.8(10) . .
C33 C32 C37 N6 -67.9(12) . .
C33 C34 C35 C30 1.4(13) . .
C33 C34 C35 C66 -179.0(8) . .
C34 C33 C36 N1 63.5(11) . .
C34 C35 C66 N8 47.2(10) . .
C35 C30 C31 C32 2.7(13) . .
C36 N1 C1 C2 175.2(9) . .
C36 N1 C5 C4 -174.2(9) . .
C36 C33 C34 C35 -171.6(8) . .
C37 N6 C38 C39 -164.6(9) . .
C37 N6 C42 C41 168.0(9) . .
C37 C32 C33 C34 172.8(8) . .
C37 C32 C33 C36 -12.0(14) . .
C38 N6 C37 C32 109.5(10) . .
C38 N6 C42 C41 -4.0(14) . .
C38 C39 C40 C41 -4.6(13) . .
C38 C39 C40 C43 170.1(9) . .
C39 C40 C41 C42 7.6(13) . .
C39 C40 C43 C44 19.8(14) . .
C39 C40 C43 C47 -156.7(9) . .
C40 C41 C42 N6 -3.5(15) . .
C40 C43 C44 C45 -170.0(9) . .
C40 C43 C47 C46 171.2(9) . .
C41 C40 C43 C44 -165.8(9) . .
C41 C40 C43 C47 17.8(13) . .
C42 N6 C37 C32 -62.2(11) . .
C42 N6 C38 C39 7.0(14) . .
C43 C40 C41 C42 -167.1(9) . .
C43 C44 C45 N3 -3.2(16) . .
C44 C43 C47 C46 -5.5(14) . .
C45 N3 C46 C47 2.9(15) . .
C45 N3 C48 C49 -106.7(11) . .
C46 N3 C45 C44 -1.8(15) . .
C46 N3 C48 C49 69.2(12) . .
C47 C43 C44 C45 6.6(14) . .
C48 N3 C45 C44 173.9(9) . .
C48 N3 C46 C47 -173.0(9) . .
C48 C49 C50 C51 176.4(9) . .
C48 C49 C54 C53 -174.6(10) . .
C49 C50 C51 C52 -2.3(14) . .
C50 C49 C54 C53 -0.2(16) . .
C50 C51 C52 C53 0.6(14) . .
C50 C51 C52 C55 -176.4(9) . .
C51 C52 C53 C54 1.2(15) . .
C51 C52 C55 N5 96.7(11) . .
C52 C53 C54 C49 -1.5(16) . .
C53 C52 C55 N5 -80.2(12) . .
C54 C49 C50 C51 2.0(14) . .
C55 N5 C56 C57 166.7(10) . .
C55 N5 C60 C59 -166.9(9) . .
C55 C52 C53 C54 178.3(9) . .
C56 N5 C55 C52 -79.4(12) . .
C56 N5 C60 C59 6.0(15) . .
C56 C57 C58 C59 4.4(15) . .
C56 C57 C58 C61 -167.8(10) . .
C57 C58 C59 C60 -4.9(14) . .
C57 C58 C61 C62 36.5(13) . .
C57 C58 C61 C65 -149.4(10) . .
C58 C59 C60 N5 -0.2(14) . .
C58 C61 C62 C63 170.0(8) . .
C58 C61 C65 C64 -170.5(9) . .
C59 C58 C61 C62 -135.6(9) . .
C59 C58 C61 C65 38.4(13) . .
C60 N5 C55 C52 93.8(11) . .
C60 N5 C56 C57 -6.5(16) . .
C61 C58 C59 C60 167.4(8) . .
C61 C62 C63 N8 1.1(13) . .
C62 C61 C65 C64 3.6(14) . .
C63 N8 C64 C65 -3.9(13) . .
C63 N8 C66 C35 66.6(10) . .
C64 N8 C63 C62 3.1(13) . .
C64 N8 C66 C35 -111.0(8) . .
C65 C61 C62 C63 -4.4(13) . .
C66 N8 C63 C62 -174.5(8) . .
C66 N8 C64 C65 173.6(8) . .
N9 C67 C68 C69 -1.2(12) . .
N10 C75 C76 C72 -0.1(12) . .
N10 C77 C78 C79 -84.0(10) . .
N10 C77 C78 C83 92.1(9) . .
N11 C85 C86 C87 0.1(15) . .
N12 C93 C94 C90 -0.4(14) . .
N12 C95 C96 C97 114.8(9) . .
N12 C95 C96 C102 -60.3(10) . .
N13 C104 C105 C106 -2.6(13) . .
N14 C112 C113 C109 -1.4(15) . .
N14 C114 C115 C116 -97.1(13) . .
N14 C114 C115 C120 80.6(12) . .
N15 C122 C123 C124 -1.6(17) . .
N16 C130 C131 C127 0.2(14) . .
C67 N9 C71 C70 4.6(12) . .
C67 N9 C100 C99 -119.9(8) . .
C67 C68 C69 C70 4.6(12) . .
C67 C68 C69 C72 -172.3(7) . .
C68 C69 C70 C71 -3.5(12) . .
C68 C69 C72 C73 29.4(12) . .
C68 C69 C72 C76 -152.4(8) . .
C69 C70 C71 N9 -1.0(13) . .
C69 C72 C73 C74 178.3(8) . .
C69 C72 C76 C75 -178.0(7) . .
C70 C69 C72 C73 -147.3(8) . .
C70 C69 C72 C76 30.8(12) . .
C71 N9 C67 C68 -3.5(12) . .
C71 N9 C100 C99 55.3(10) . .
C72 C69 C70 C71 173.4(8) . .
C72 C73 C74 N10 -0.4(13) . .
C73 C72 C76 C75 0.2(12) . .
C74 N10 C75 C76 -0.2(12) . .
C74 N10 C77 C78 92.5(9) . .
C75 N10 C74 C73 0.5(12) . .
C75 N10 C77 C78 -80.1(9) . .
C76 C72 C73 C74 0.1(12) . .
C77 N10 C74 C73 -172.1(8) . .
C77 N10 C75 C76 172.3(8) . .
C77 C78 C79 C80 172.9(8) . .
C77 C78 C83 C82 -172.6(8) . .
C78 C79 C80 C81 0.4(13) . .
C79 C78 C83 C82 3.5(13) . .
C79 C80 C81 C82 2.4(13) . .
C79 C80 C81 C84 -175.5(8) . .
C80 C81 C82 C83 -2.3(13) . .
C80 C81 C84 N11 84.2(10) . .
C81 C82 C83 C78 -0.6(13) . .
C82 C81 C84 N11 -93.5(10) . .
C83 C78 C79 C80 -3.3(13) . .
C84 N11 C85 C86 -168.8(9) . .
C84 N11 C89 C88 168.8(9) . .
C84 C81 C82 C83 175.5(8) . .
C85 N11 C84 C81 80.3(11) . .
C85 N11 C89 C88 -4.0(15) . .
C85 C86 C87 C88 -3.9(14) . .
C85 C86 C87 C90 172.3(9) . .
C86 C87 C88 C89 3.8(14) . .
C86 C87 C90 C91 -28.3(13) . .
C86 C87 C90 C94 156.8(9) . .
C87 C88 C89 N11 0.0(15) . .
C87 C90 C91 C92 -173.9(8) . .
C87 C90 C94 C93 173.9(8) . .
C88 C87 C90 C91 147.7(9) . .
C88 C87 C90 C94 -27.2(13) . .
C89 N11 C84 C81 -92.6(10) . .
C89 N11 C85 C86 4.0(15) . .
C90 C87 C88 C89 -172.3(9) . .
C90 C91 C92 N12 0.4(14) . .
C91 C90 C94 C93 -1.2(13) . .
C92 N12 C93 C94 2.1(13) . .
C92 N12 C95 C96 -58.7(10) . .
C93 N12 C92 C91 -2.1(13) . .
C93 N12 C95 C96 120.0(8) . .
C94 C90 C91 C92 1.2(13) . .
C95 N12 C92 C91 176.6(8) . .
C95 N12 C93 C94 -176.6(8) . .
C95 C96 C97 C98 -168.9(7) . .
C95 C96 C97 C132 14.3(12) . .
C95 C96 C102 C101 171.9(7) . .
C96 C97 C98 C99 -3.2(12) . .
C96 C97 C132 N16 60.2(11) . .
C97 C96 C102 C101 -3.3(12) . .
C97 C98 C99 C100 169.3(7) . .
C97 C98 C99 C101 -2.8(12) . .
C98 C97 C132 N16 -116.6(8) . .
C98 C99 C100 N9 -107.9(8) . .
C98 C99 C101 C102 5.5(12) . .
C98 C99 C101 C103 -175.9(8) . .
C99 C101 C102 C96 -2.5(12) . .
C99 C101 C103 N13 134.1(8) . .
C100 N9 C67 C68 171.5(7) . .
C100 N9 C71 C70 -170.5(8) . .
C100 C99 C101 C102 -166.5(7) . .
C100 C99 C101 C103 12.0(12) . .
C101 C99 C100 N9 64.3(10) . .
C102 C96 C97 C98 6.1(12) . .
C102 C96 C97 C132 -170.6(8) . .
C102 C101 C103 N13 -47.4(11) . .
C103 N13 C104 C105 173.2(8) . .
C103 N13 C108 C107 -171.8(8) . .
C103 C101 C102 C96 178.9(8) . .
C104 N13 C103 C101 -67.0(10) . .
C104 N13 C108 C107 2.5(14) . .
C104 C105 C106 C107 4.9(13) . .
C104 C105 C106 C109 -169.4(8) . .
C105 C106 C107 C108 -3.7(14) . .
C105 C106 C109 C110 -24.7(14) . .
C105 C106 C109 C113 150.1(9) . .
C106 C107 C108 N13 0.0(14) . .
C106 C109 C110 C111 169.8(9) . .
C106 C109 C113 C112 -169.3(9) . .
C107 C106 C109 C110 161.3(10) . .
C107 C106 C109 C113 -23.9(14) . .
C108 N13 C103 C101 107.5(9) . .
C108 N13 C104 C105 -1.2(13) . .
C109 C106 C107 C108 170.5(9) . .
C109 C110 C111 N14 0.2(16) . .
C110 C109 C113 C112 5.8(14) . .
C111 N14 C112 C113 -3.9(14) . .
C111 N14 C114 C115 81.9(11) . .
C112 N14 C111 C110 4.5(15) . .
C112 N14 C114 C115 -90.8(11) . .
C113 C109 C110 C111 -5.2(15) . .
C114 N14 C111 C110 -168.0(9) . .
C114 N14 C112 C113 168.5(9) . .
C114 C115 C116 C117 175.7(13) . .
C114 C115 C120 C119 -177.0(11) . .
C115 C116 C117 C118 0(2) . .
C116 C115 C120 C119 0.8(19) . .
C116 C117 C118 C119 3(2) . .
C116 C117 C118 C121 -179.0(12) . .
C117 C118 C119 C120 -4(2) . .
C117 C118 C121 N15 103.9(13) . .
C118 C119 C120 C115 2(2) . .
C119 C118 C121 N15 -78.1(14) . .
C120 C115 C116 C117 -2(2) . .
C121 N15 C122 C123 173.7(10) . .
C121 N15 C126 C125 -172.3(9) . .
C121 C118 C119 C120 177.8(11) . .
C122 N15 C121 C118 -85.5(13) . .
C122 N15 C126 C125 5.3(15) . .
C122 C123 C124 C125 5.2(15) . .
C122 C123 C124 C127 -168.4(9) . .
C123 C124 C125 C126 -3.8(14) . .
C123 C124 C127 C128 29.8(13) . .
C123 C124 C127 C131 -157.5(9) . .
C124 C125 C126 N15 -1.4(15) . .
C124 C127 C128 C129 165.0(8) . .
C124 C127 C131 C130 -165.0(9) . .
C125 C124 C127 C128 -143.7(9) . .
C125 C124 C127 C131 29.0(13) . .
C126 N15 C121 C118 92.1(12) . .
C126 N15 C122 C123 -3.8(16) . .
C127 C124 C125 C126 169.9(9) . .
C127 C128 C129 N16 -0.1(13) . .
C128 C127 C131 C130 8.0(13) . .
C129 N16 C130 C131 -8.5(14) . .
C129 N16 C132 C97 47.4(11) . .
C130 N16 C129 C128 8.4(13) . .
C130 N16 C132 C97 -128.7(9) . .
C131 C127 C128 C129 -8.0(13) . .
C132 N16 C129 C128 -167.8(8) . .
C132 N16 C130 C131 167.7(9) . .
C132 C97 C98 C99 173.7(7) . .
N9S N9S C18S C17S -94(30) 2_755 .
C18S N9S C18S N9S 0.01(4) 2_755 2_755
C18S N9S C18S C17S -94(30) 2_755 .
